data_7125940
loop_
_publ_author_name
'Dong, Yuyang'
'Clarke, Ryan M.'
'Zheng, Shao-Liang'
'Betley, Theodore A.'

_publ_section_title
;
 Synthesis and electronic structure studies of a Cr-imido redox series.
;
_journal_issue 21
_journal_name_full 'Chemical communications (Cambridge, England)'
_journal_page_first 3163
_journal_page_last 3166
_journal_paper_doi 10.1039/d0cc00108b
_journal_volume 56
_journal_year 2020
_chemical_formula_moiety 'C44 H50 Cr F8 N2 O5 S'
_chemical_formula_sum 'C44 H50 Cr F8 N2 O5 S'
_chemical_formula_weight 922.92
_space_group_crystal_system triclinic
_space_group_IT_number 2
_space_group_name_Hall '-P 1'
_space_group_name_H-M_alt 'P -1'
_atom_sites_solution_hydrogens geom
_audit_creation_method SHELXL-2014/7
_audit_update_record
;
2019-11-20 deposited with the CCDC.	2020-02-06 downloaded from the CCDC.
;
_cell_angle_alpha 93.966(3)
_cell_angle_beta 102.004(2)
_cell_angle_gamma 96.269(3)
_cell_formula_units_Z 4
_cell_length_a 11.3653(4)
_cell_length_b 17.4031(7)
_cell_length_c 21.1322(5)
_cell_measurement_reflns_used 9890
_cell_measurement_temperature 100(2)
_cell_measurement_theta_max 66.7
_cell_measurement_theta_min 2.57
_cell_volume 4045.7(2)
_computing_cell_refinement 'SAINT 8.35A (Bruker-AXS, 2015)'
_computing_data_collection 'APEX3 v2016.1.0 (Bruker-AXS, 2016)'
_computing_data_reduction 'SAINT 8.35A (Bruker-AXS, 2015)'
_computing_molecular_graphics 'Bruker SHELXTL (Sheldrick, 2015)'
_computing_publication_material 'Bruker SHELXTL (Sheldrick, 2015)'
_computing_structure_refinement 'SHELXL-2014/7 (Sheldrick, 2014)'
_computing_structure_solution 'SHELXT-2014 (Sheldrick, 2015)'
_diffrn_ambient_temperature 100(2)
_diffrn_measured_fraction_theta_full 0.935
_diffrn_measured_fraction_theta_max 0.935
_diffrn_measurement_device_type
;
Bruker D8 goniometer with CCD area detector
;
_diffrn_radiation_type CuK\a
_diffrn_radiation_wavelength 1.54184
_diffrn_reflns_av_R_equivalents 0.1108
_diffrn_reflns_av_unetI/netI 0.0938
_diffrn_reflns_Laue_measured_fraction_full 0.935
_diffrn_reflns_Laue_measured_fraction_max 0.935
_diffrn_reflns_limit_h_max 13
_diffrn_reflns_limit_h_min -13
_diffrn_reflns_limit_k_max 20
_diffrn_reflns_limit_k_min -20
_diffrn_reflns_limit_l_max 23
_diffrn_reflns_limit_l_min -19
_diffrn_reflns_number 48836
_diffrn_reflns_point_group_measured_fraction_full 0.935
_diffrn_reflns_point_group_measured_fraction_max 0.935
_diffrn_reflns_theta_full 66.595
_diffrn_reflns_theta_max 66.595
_diffrn_reflns_theta_min 2.147
_diffrn_source 'I/mS microfocus tube'
_exptl_absorpt_coefficient_mu 3.570
_exptl_crystal_colour orange
_exptl_crystal_density_diffrn 1.515
_exptl_crystal_description needle
_exptl_crystal_F_000 1920
_exptl_crystal_size_max 0.18
_exptl_crystal_size_mid 0.04
_exptl_crystal_size_min 0.03
_refine_diff_density_max 0.998
_refine_diff_density_min -0.891
_refine_diff_density_rms 0.090
_refine_ls_extinction_method none
_refine_ls_goodness_of_fit_ref 1.026
_refine_ls_hydrogen_treatment constr
_refine_ls_matrix_type full
_refine_ls_number_parameters 1209
_refine_ls_number_reflns 13372
_refine_ls_number_restraints 208
_refine_ls_restrained_S_all 1.028
_refine_ls_R_factor_all 0.1136
_refine_ls_R_factor_gt 0.0710
_refine_ls_shift/su_max 0.000
_refine_ls_shift/su_mean 0.000
_refine_ls_structure_factor_coef Fsqd
_refine_ls_weighting_details 'w=1/[\s^2^(Fo^2^)+(0.1158P)^2^] where P=(Fo^2^+2Fc^2^)/3'
_refine_ls_weighting_scheme calc
_refine_ls_wR_factor_gt 0.1757
_refine_ls_wR_factor_ref 0.2022
_reflns_Friedel_coverage 0.000
_reflns_number_gt 8664
_reflns_number_total 13372
_reflns_threshold_expression 'I > 2\s(I)'
_cod_data_source_file d0cc00108b2.cif
_cod_data_source_block 2
_cod_depositor_comments 'Adding full bibliography for 7125939--7125944.cif.'
_cod_database_code 7125940
_shelx_shelxl_version_number 2014/7
_shelx_space_group_comment
;
The symmetry employed for this shelxl refinement is uniquely defined
by the following loop, which should always be used as a source of
symmetry information in preference to the above space-group names.
They are only intended as comments.
;

loop_
_space_group_symop_operation_xyz
'x, y, z'
'-x, -y, -z'

loop_
_atom_site_label
_atom_site_type_symbol
_atom_site_fract_x
_atom_site_fract_y
_atom_site_fract_z
_atom_site_U_iso_or_equiv
_atom_site_adp_type
_atom_site_occupancy
_atom_site_site_symmetry_order
_atom_site_calc_flag
_atom_site_refinement_flags_posn
_atom_site_refinement_flags_adp
_atom_site_refinement_flags_occupancy
_atom_site_disorder_assembly
_atom_site_disorder_group
Cr1 Cr 0.54595(8) 0.25510(5) 0.06491(4) 0.0275(2) Uani 1 1 d D . . . .
F1 F 0.4839(3) 0.52805(19) 0.14720(14) 0.0341(7) Uani 1 1 d . . . . .
F2 F 0.4999(3) 0.6606(2) 0.22361(17) 0.0430(8) Uani 1 1 d . . . . .
F3 F 0.6635(3) 0.68585(19) 0.33901(16) 0.0421(8) Uani 1 1 d . . . . .
F4 F 0.8157(3) 0.5793(2) 0.37531(15) 0.0453(8) Uani 1 1 d . . . . .
F5 F 0.8031(3) 0.4473(2) 0.29781(15) 0.0420(8) Uani 1 1 d . . . . .
O2 O 0.6523(4) 0.1755(2) 0.10602(18) 0.0360(9) Uani 1 1 d . . . . .
S1 S 0.44817(16) 0.13786(10) -0.06954(8) 0.0342(4) Uani 0.889(3) 1 d D . P A 1
O3 O 0.5225(4) 0.2018(3) -0.0284(2) 0.0427(11) Uani 0.889(3) 1 d D . P A 1
O4 O 0.4043(5) 0.0780(3) -0.0355(3) 0.0563(13) Uani 0.889(3) 1 d D . P A 1
O5 O 0.4960(5) 0.1141(3) -0.1248(3) 0.0547(14) Uani 0.889(3) 1 d D . P A 1
C44 C 0.3123(6) 0.1799(4) -0.1063(3) 0.0473(18) Uani 0.889(3) 1 d D . P A 1
F6 F 0.2289(4) 0.1246(3) -0.1404(2) 0.0619(12) Uani 0.889(3) 1 d D . P A 1
F7 F 0.2666(4) 0.2147(3) -0.0614(2) 0.0598(12) Uani 0.889(3) 1 d D . P A 1
F8 F 0.3393(5) 0.2336(3) -0.1461(2) 0.0651(13) Uani 0.889(3) 1 d D . P A 1
S1A S 0.3881(13) 0.1561(7) -0.0817(6) 0.0342(4) Uani 0.111(3) 1 d D . P A 2
O3A O 0.422(2) 0.2026(15) -0.0214(8) 0.0427(11) Uani 0.111(3) 1 d D . P A 2
O4A O 0.325(2) 0.0802(10) -0.0812(14) 0.0563(13) Uani 0.111(3) 1 d D . P A 2
O5A O 0.487(2) 0.155(2) -0.1161(14) 0.0547(14) Uani 0.111(3) 1 d D . P A 2
C44A C 0.2784(19) 0.2026(13) -0.1371(10) 0.0473(18) Uani 0.111(3) 1 d D . P A 2
F6A F 0.1622(18) 0.1691(16) -0.1613(14) 0.0619(12) Uani 0.111(3) 1 d D . P A 2
F7A F 0.272(3) 0.2740(16) -0.1134(15) 0.0598(12) Uani 0.111(3) 1 d D . P A 2
F8A F 0.325(3) 0.208(2) -0.1916(14) 0.0651(13) Uani 0.111(3) 1 d D . P A 2
N1 N 0.7084(4) 0.3494(3) 0.0858(2) 0.0263(9) Uani 1 1 d . . . . .
N2 N 0.4947(4) 0.2812(3) 0.1532(2) 0.0270(9) Uani 1 1 d . . . . .
C1 C 0.8039(4) 0.3730(3) 0.0594(2) 0.0262(10) Uani 1 1 d D . . . .
C2 C 0.8697(5) 0.4434(3) 0.0929(2) 0.0302(11) Uani 1 1 d . . . . .
H2 H 0.9415 0.4700 0.0844 0.036 Uiso 1 1 calc R U . . .
C3 C 0.8100(4) 0.4655(3) 0.1396(2) 0.0288(11) Uani 1 1 d . . . . .
H3 H 0.8310 0.5111 0.1690 0.035 Uiso 1 1 calc R U . . .
C4 C 0.7099(4) 0.4067(3) 0.1356(2) 0.0264(10) Uani 1 1 d . . . . .
C5 C 0.6285(5) 0.4078(3) 0.1773(2) 0.0291(11) Uani 1 1 d . . . . .
C6 C 0.5355(5) 0.3546(3) 0.1870(2) 0.0289(11) Uani 1 1 d . . . . .
C7 C 0.4639(5) 0.3660(3) 0.2349(3) 0.0333(12) Uani 1 1 d . . . . .
H7 H 0.4716 0.4107 0.2646 0.040 Uiso 1 1 calc R U . . .
C8 C 0.3835(5) 0.3013(3) 0.2297(3) 0.0344(12) Uani 1 1 d . . . . .
H8 H 0.3250 0.2924 0.2555 0.041 Uiso 1 1 calc R U . . .
C9 C 0.4020(5) 0.2487(3) 0.1787(2) 0.0304(11) Uani 1 1 d . . . . .
C10 C 0.8424(15) 0.3321(9) 0.0020(8) 0.022(3) Uani 0.757(6) 1 d D . P B 1
C11 C 0.7416(7) 0.3341(5) -0.0606(3) 0.0345(16) Uani 0.757(6) 1 d D . P B 1
H11A H 0.6629 0.3094 -0.0540 0.041 Uiso 0.757(6) 1 calc R U P B 1
H11B H 0.7333 0.3886 -0.0694 0.041 Uiso 0.757(6) 1 calc R U P B 1
C12 C 0.8492(6) 0.2451(4) 0.0132(3) 0.0305(14) Uani 0.757(6) 1 d D . P B 1
H12A H 0.9109 0.2410 0.0531 0.037 Uiso 0.757(6) 1 calc R U P B 1
H12B H 0.7698 0.2208 0.0193 0.037 Uiso 0.757(6) 1 calc R U P B 1
C13 C 0.9610(7) 0.3679(5) -0.0083(4) 0.0417(18) Uani 0.757(6) 1 d D . P B 1
H13A H 1.0253 0.3654 0.0309 0.050 Uiso 0.757(6) 1 calc R U P B 1
H13B H 0.9571 0.4231 -0.0158 0.050 Uiso 0.757(6) 1 calc R U P B 1
C14 C 0.9935(15) 0.3204(10) -0.0721(9) 0.060(4) Uani 0.757(6) 1 d D . P B 1
H14 H 1.0733 0.3441 -0.0793 0.072 Uiso 0.757(6) 1 calc R U P B 1
C15 C 0.8983(9) 0.3290(5) -0.1272(5) 0.045(2) Uani 0.757(6) 1 d D . P B 1
H15A H 0.9173 0.3053 -0.1672 0.054 Uiso 0.757(6) 1 calc R U P B 1
H15B H 0.8939 0.3848 -0.1318 0.054 Uiso 0.757(6) 1 calc R U P B 1
C16 C 0.7756(8) 0.2901(5) -0.1190(4) 0.041(2) Uani 0.757(6) 1 d D . P B 1
H16 H 0.7124 0.2924 -0.1593 0.049 Uiso 0.757(6) 1 calc R U P B 1
C17 C 0.7835(9) 0.2048(6) -0.1047(5) 0.035(2) Uani 0.757(6) 1 d D . P B 1
H17A H 0.7048 0.1809 -0.0975 0.042 Uiso 0.757(6) 1 calc R U P B 1
H17B H 0.8023 0.1749 -0.1421 0.042 Uiso 0.757(6) 1 calc R U P B 1
C18 C 0.8821(7) 0.2025(5) -0.0446(4) 0.0336(18) Uani 0.757(6) 1 d D . P B 1
H18 H 0.8895 0.1473 -0.0360 0.040 Uiso 0.757(6) 1 calc R U P B 1
C19 C 1.0026(7) 0.2412(6) -0.0544(4) 0.040(2) Uani 0.757(6) 1 d D . P B 1
H19A H 1.0650 0.2424 -0.0138 0.048 Uiso 0.757(6) 1 calc R U P B 1
H19B H 1.0284 0.2104 -0.0891 0.048 Uiso 0.757(6) 1 calc R U P B 1
C10A C 0.820(6) 0.321(4) 0.001(3) 0.022(3) Uani 0.243(6) 1 d D . P B 2
C11A C 0.962(2) 0.2972(14) 0.0251(10) 0.0345(16) Uani 0.243(6) 1 d D . P B 2
H11C H 1.0202 0.3445 0.0421 0.041 Uiso 0.243(6) 1 calc R U P B 2
H11D H 0.9648 0.2621 0.0602 0.041 Uiso 0.243(6) 1 calc R U P B 2
C12A C 0.852(2) 0.3841(13) -0.0491(9) 0.0305(14) Uani 0.243(6) 1 d D . P B 2
H12C H 0.7804 0.4110 -0.0639 0.037 Uiso 0.243(6) 1 calc R U P B 2
H12D H 0.9190 0.4237 -0.0254 0.037 Uiso 0.243(6) 1 calc R U P B 2
C13A C 0.748(2) 0.2611(15) -0.0306(13) 0.0417(18) Uani 0.243(6) 1 d D . P B 2
H13C H 0.6661 0.2772 -0.0454 0.050 Uiso 0.243(6) 1 calc R U P B 2
H13D H 0.7399 0.2213 0.0001 0.050 Uiso 0.243(6) 1 calc R U P B 2
C14A C 0.789(3) 0.2202(19) -0.0945(15) 0.060(4) Uani 0.243(6) 1 d D . P B 2
H14A H 0.7266 0.1757 -0.1158 0.072 Uiso 0.243(6) 1 calc R U P B 2
C15A C 0.900(3) 0.1916(13) -0.0652(14) 0.045(2) Uani 0.243(6) 1 d D . P B 2
H15C H 0.9283 0.1608 -0.0989 0.054 Uiso 0.243(6) 1 calc R U P B 2
H15D H 0.8839 0.1568 -0.0320 0.054 Uiso 0.243(6) 1 calc R U P B 2
C16A C 0.998(2) 0.2565(16) -0.0337(11) 0.041(2) Uani 0.243(6) 1 d D . P B 2
H16A H 1.0796 0.2381 -0.0220 0.049 Uiso 0.243(6) 1 calc R U P B 2
C17A C 1.003(3) 0.331(2) -0.066(2) 0.035(2) Uani 0.243(6) 1 d D . P B 2
H17C H 1.0294 0.3748 -0.0308 0.042 Uiso 0.243(6) 1 calc R U P B 2
H17D H 1.0671 0.3315 -0.0912 0.042 Uiso 0.243(6) 1 calc R U P B 2
C18A C 0.890(2) 0.3475(13) -0.1088(11) 0.0336(18) Uani 0.243(6) 1 d D . P B 2
H18A H 0.9048 0.3860 -0.1401 0.040 Uiso 0.243(6) 1 calc R U P B 2
C19A C 0.799(2) 0.2786(14) -0.1403(12) 0.040(2) Uani 0.243(6) 1 d D . P B 2
H19C H 0.7192 0.2961 -0.1558 0.048 Uiso 0.243(6) 1 calc R U P B 2
H19D H 0.8252 0.2553 -0.1784 0.048 Uiso 0.243(6) 1 calc R U P B 2
C20 C 0.3312(5) 0.1703(3) 0.1570(2) 0.0306(11) Uani 1 1 d . . . . .
C21 C 0.2837(7) 0.1586(4) 0.0836(3) 0.0501(16) Uani 1 1 d . . . . .
H21A H 0.3526 0.1656 0.0617 0.060 Uiso 1 1 calc R U . . .
H21B H 0.2297 0.1983 0.0701 0.060 Uiso 1 1 calc R U . . .
C22 C 0.2199(5) 0.1588(4) 0.1882(3) 0.0416(14) Uani 1 1 d . . . . .
H22A H 0.2474 0.1642 0.2361 0.050 Uiso 1 1 calc R U . . .
H22B H 0.1676 0.1997 0.1761 0.050 Uiso 1 1 calc R U . . .
C23 C 0.4104(6) 0.1055(4) 0.1788(3) 0.0470(15) Uani 1 1 d . . . . .
H23A H 0.4823 0.1099 0.1590 0.056 Uiso 1 1 calc R U . . .
H23B H 0.4391 0.1120 0.2266 0.056 Uiso 1 1 calc R U . . .
C24 C 0.3376(7) 0.0254(4) 0.1581(4) 0.0540(17) Uani 1 1 d . . . . .
H24 H 0.3897 -0.0155 0.1726 0.065 Uiso 1 1 calc R U . . .
C25 C 0.2954(7) 0.0151(4) 0.0850(4) 0.0531(18) Uani 1 1 d . . . . .
H25A H 0.2510 -0.0376 0.0713 0.064 Uiso 1 1 calc R U . . .
H25B H 0.3664 0.0205 0.0646 0.064 Uiso 1 1 calc R U . . .
C26 C 0.2123(7) 0.0759(4) 0.0623(3) 0.0565(18) Uani 1 1 d . . . . .
H26 H 0.1842 0.0687 0.0139 0.068 Uiso 1 1 calc R U . . .
C27 C 0.1022(6) 0.0699(4) 0.0945(4) 0.0537(17) Uani 1 1 d . . . . .
H27A H 0.0514 0.1112 0.0811 0.064 Uiso 1 1 calc R U . . .
H27B H 0.0521 0.0190 0.0804 0.064 Uiso 1 1 calc R U . . .
C28 C 0.1457(6) 0.0784(4) 0.1660(3) 0.0469(15) Uani 1 1 d . . . . .
H28 H 0.0744 0.0732 0.1870 0.056 Uiso 1 1 calc R U . . .
C29 C 0.2282(6) 0.0186(4) 0.1890(4) 0.0530(17) Uani 1 1 d . . . . .
H29A H 0.1829 -0.0342 0.1774 0.064 Uiso 1 1 calc R U . . .
H29B H 0.2555 0.0264 0.2369 0.064 Uiso 1 1 calc R U . . .
C30 C 0.6432(5) 0.4831(3) 0.2206(2) 0.0292(11) Uani 1 1 d . . . . .
C31 C 0.5665(4) 0.5397(3) 0.2029(2) 0.0268(10) Uani 1 1 d . . . . .
C32 C 0.5743(5) 0.6077(3) 0.2420(3) 0.0301(11) Uani 1 1 d . . . . .
C33 C 0.6570(5) 0.6213(3) 0.3002(3) 0.0321(11) Uani 1 1 d . . . . .
C34 C 0.7351(5) 0.5666(3) 0.3189(2) 0.0321(11) Uani 1 1 d . . . . .
C35 C 0.7273(5) 0.4995(3) 0.2784(3) 0.0313(11) Uani 1 1 d . . . . .
O1 O 0.4364(3) 0.3359(2) 0.02611(18) 0.0331(8) Uani 0.921(14) 1 d D . P A 1
C36 C 0.4599(7) 0.3795(5) -0.0259(4) 0.044(2) Uani 0.921(14) 1 d D . P A 1
H36A H 0.4723 0.3445 -0.0623 0.053 Uiso 0.921(14) 1 calc R U P A 1
H36B H 0.5333 0.4177 -0.0109 0.053 Uiso 0.921(14) 1 calc R U P A 1
C37 C 0.3496(8) 0.4203(5) -0.0473(4) 0.048(2) Uani 0.921(14) 1 d D . P A 1
H37A H 0.2873 0.3873 -0.0808 0.057 Uiso 0.921(14) 1 calc R U P A 1
H37B H 0.3714 0.4701 -0.0645 0.057 Uiso 0.921(14) 1 calc R U P A 1
C38 C 0.3057(6) 0.4335(4) 0.0156(3) 0.0329(17) Uani 0.921(14) 1 d D . P A 1
H38A H 0.3520 0.4800 0.0429 0.039 Uiso 0.921(14) 1 calc R U P A 1
H38B H 0.2182 0.4391 0.0068 0.039 Uiso 0.921(14) 1 calc R U P A 1
C39 C 0.3305(6) 0.3604(4) 0.0472(4) 0.0313(15) Uani 0.921(14) 1 d D . P A 1
H39A H 0.3475 0.3705 0.0951 0.038 Uiso 0.921(14) 1 calc R U P A 1
H39B H 0.2599 0.3198 0.0332 0.038 Uiso 0.921(14) 1 calc R U P A 1
O1A O 0.4364(3) 0.3359(2) 0.02611(18) 0.0331(8) Uani 0.079(14) 1 d D . P A 2
C36A C 0.501(4) 0.404(3) 0.008(5) 0.044(2) Uani 0.079(14) 1 d D . P A 2
H36C H 0.5581 0.3892 -0.0189 0.053 Uiso 0.079(14) 1 calc R U P A 2
H36D H 0.5477 0.4371 0.0471 0.053 Uiso 0.079(14) 1 calc R U P A 2
C37A C 0.408(7) 0.448(4) -0.030(4) 0.048(2) Uani 0.079(14) 1 d D . P A 2
H37C H 0.3943 0.4325 -0.0775 0.057 Uiso 0.079(14) 1 calc R U P A 2
H37D H 0.4331 0.5048 -0.0224 0.057 Uiso 0.079(14) 1 calc R U P A 2
C38A C 0.294(5) 0.426(4) -0.005(5) 0.0329(17) Uani 0.079(14) 1 d D . P A 2
H38C H 0.2872 0.4637 0.0305 0.039 Uiso 0.079(14) 1 calc R U P A 2
H38D H 0.2204 0.4226 -0.0405 0.039 Uiso 0.079(14) 1 calc R U P A 2
C39A C 0.310(2) 0.348(3) 0.018(4) 0.0313(15) Uani 0.079(14) 1 d D . P A 2
H39C H 0.2853 0.3450 0.0604 0.038 Uiso 0.079(14) 1 calc R U P A 2
H39D H 0.2584 0.3069 -0.0133 0.038 Uiso 0.079(14) 1 calc R U P A 2
C40 C 0.6638(6) 0.0967(4) 0.0804(3) 0.0439(14) Uani 1 1 d . . . . .
H40A H 0.7024 0.0977 0.0425 0.053 Uiso 1 1 calc R U . . .
H40B H 0.5839 0.0643 0.0678 0.053 Uiso 1 1 calc R U . . .
C41 C 0.7467(8) 0.0670(5) 0.1397(4) 0.066(2) Uani 1 1 d . . . . .
H41A H 0.6973 0.0398 0.1668 0.079 Uiso 1 1 calc R U . . .
H41B H 0.7992 0.0309 0.1250 0.079 Uiso 1 1 calc R U . . .
C42 C 0.8188(7) 0.1357(5) 0.1758(3) 0.0579(19) Uani 1 1 d . . . . .
H42A H 0.8899 0.1513 0.1572 0.069 Uiso 1 1 calc R U . . .
H42B H 0.8473 0.1271 0.2220 0.069 Uiso 1 1 calc R U . . .
C43 C 0.7342(5) 0.1957(4) 0.1692(3) 0.0381(13) Uani 1 1 d . . . . .
H43A H 0.6885 0.1950 0.2043 0.046 Uiso 1 1 calc R U . . .
H43B H 0.7794 0.2481 0.1712 0.046 Uiso 1 1 calc R U . . .
Cr2 Cr 0.71675(7) 0.23886(5) 0.57060(4) 0.0243(2) Uani 1 1 d D . . . .
F9 F 0.7163(3) 0.4528(2) 0.78468(15) 0.0418(8) Uani 1 1 d . . . . .
F10 F 0.8174(3) 0.5848(3) 0.85954(17) 0.0539(10) Uani 1 1 d . . . . .
F11 F 0.9693(3) 0.6906(2) 0.81616(18) 0.0505(9) Uani 1 1 d . . . . .
F12 F 1.0181(3) 0.66414(19) 0.69695(17) 0.0421(8) Uani 1 1 d . . . . .
F13 F 0.9194(3) 0.53156(19) 0.62224(15) 0.0367(7) Uani 1 1 d . . . . .
O6 O 0.8107(3) 0.3133(2) 0.52122(17) 0.0303(8) Uani 1 1 d . . . . .
S2 S 0.72449(13) 0.11859(8) 0.44604(8) 0.0303(4) Uani 0.929(4) 1 d D . P C 1
O8 O 0.6592(4) 0.1617(2) 0.48618(18) 0.0325(9) Uani 0.929(4) 1 d D . P C 1
O9 O 0.6847(4) 0.0374(3) 0.4363(2) 0.0412(11) Uani 0.929(4) 1 d D . P C 1
O10 O 0.8532(4) 0.1425(3) 0.4603(2) 0.0411(11) Uani 0.929(4) 1 d D . P C 1
C88 C 0.6755(6) 0.1530(4) 0.3660(3) 0.0472(18) Uani 0.929(4) 1 d D . P C 1
F14 F 0.7008(5) 0.2304(3) 0.3681(2) 0.0689(14) Uani 0.929(4) 1 d D . P C 1
F15 F 0.5574(4) 0.1359(3) 0.3437(2) 0.0641(14) Uani 0.929(4) 1 d D . P C 1
F16 F 0.7296(4) 0.1216(3) 0.32308(18) 0.0613(13) Uani 0.929(4) 1 d D . P C 1
S2A S 0.6897(17) 0.1141(11) 0.4728(9) 0.0303(4) Uani 0.071(4) 1 d D . P C 2
O8A O 0.612(2) 0.1607(18) 0.4966(13) 0.0325(9) Uani 0.071(4) 1 d D . P C 2
O9A O 0.667(4) 0.0312(13) 0.4740(19) 0.0412(11) Uani 0.071(4) 1 d D . P C 2
O10A O 0.8156(19) 0.145(2) 0.4815(18) 0.0411(11) Uani 0.071(4) 1 d D . P C 2
C88A C 0.639(3) 0.121(2) 0.3832(11) 0.0472(18) Uani 0.071(4) 1 d D . P C 2
F14A F 0.657(6) 0.194(2) 0.3702(17) 0.0689(14) Uani 0.071(4) 1 d D . P C 2
F15A F 0.522(3) 0.096(3) 0.3642(15) 0.0641(14) Uani 0.071(4) 1 d D . P C 2
F16A F 0.699(4) 0.079(3) 0.3504(14) 0.0613(13) Uani 0.071(4) 1 d D . P C 2
N3 N 0.8511(3) 0.2798(2) 0.65523(18) 0.0232(8) Uani 1 1 d . . . . .
N4 N 0.6009(4) 0.3342(2) 0.58237(19) 0.0243(8) Uani 1 1 d . . . . .
C45 C 0.9531(4) 0.2522(3) 0.6843(2) 0.0275(11) Uani 1 1 d . . . . .
C46 C 1.0290(5) 0.3112(3) 0.7284(2) 0.0308(11) Uani 1 1 d . . . . .
H46 H 1.1057 0.3061 0.7549 0.037 Uiso 1 1 calc R U . . .
C47 C 0.9728(5) 0.3766(3) 0.7260(2) 0.0295(11) Uani 1 1 d . . . . .
H47 H 1.0029 0.4253 0.7504 0.035 Uiso 1 1 calc R U . . .
C48 C 0.8598(4) 0.3578(3) 0.6799(2) 0.0250(10) Uani 1 1 d . . . . .
C49 C 0.7739(4) 0.4090(3) 0.6640(2) 0.0256(10) Uani 1 1 d . . . . .
C50 C 0.6588(4) 0.4006(3) 0.6222(2) 0.0270(10) Uani 1 1 d . . . . .
C51 C 0.5838(5) 0.4618(3) 0.6126(3) 0.0315(11) Uani 1 1 d . . . . .
H51 H 0.6019 0.5132 0.6333 0.038 Uiso 1 1 calc R U . . .
C52 C 0.4810(5) 0.4316(3) 0.5679(3) 0.0331(12) Uani 1 1 d . . . . .
H52 H 0.4139 0.4581 0.5516 0.040 Uiso 1 1 calc R U . . .
C53 C 0.4934(4) 0.3529(3) 0.5504(2) 0.0282(11) Uani 1 1 d . . . . .
C54 C 0.9873(4) 0.1718(3) 0.6720(2) 0.0252(10) Uani 1 1 d . . . . .
C55 C 0.8934(5) 0.1189(3) 0.6211(3) 0.0365(12) Uani 1 1 d . . . . .
H55A H 0.8796 0.1433 0.5797 0.044 Uiso 1 1 calc R U . . .
H55B H 0.8157 0.1124 0.6355 0.044 Uiso 1 1 calc R U . . .
C56 C 1.1090(5) 0.1791(3) 0.6491(3) 0.0344(12) Uani 1 1 d . . . . .
H56A H 1.0991 0.2048 0.6083 0.041 Uiso 1 1 calc R U . . .
H56B H 1.1723 0.2118 0.6824 0.041 Uiso 1 1 calc R U . . .
C57 C 1.0079(5) 0.1324(3) 0.7361(3) 0.0331(12) Uani 1 1 d . . . . .
H57A H 0.9316 0.1263 0.7519 0.040 Uiso 1 1 calc R U . . .
H57B H 1.0701 0.1656 0.7697 0.040 Uiso 1 1 calc R U . . .
C58 C 1.0507(5) 0.0508(4) 0.7251(3) 0.0383(13) Uani 1 1 d . . . . .
H58 H 1.0636 0.0254 0.7666 0.046 Uiso 1 1 calc R U . . .
C59 C 0.9542(6) 0.0014(4) 0.6738(3) 0.0421(14) Uani 1 1 d . . . . .
H59A H 0.8770 -0.0046 0.6888 0.051 Uiso 1 1 calc R U . . .
H59B H 0.9788 -0.0509 0.6672 0.051 Uiso 1 1 calc R U . . .
C60 C 0.9351(5) 0.0383(4) 0.6098(3) 0.0379(13) Uani 1 1 d . . . . .
H60 H 0.8714 0.0047 0.5765 0.045 Uiso 1 1 calc R U . . .
C61 C 1.0534(5) 0.0487(4) 0.5860(3) 0.0404(13) Uani 1 1 d . . . . .
H61A H 1.0804 -0.0026 0.5777 0.049 Uiso 1 1 calc R U . . .
H61B H 1.0408 0.0738 0.5450 0.049 Uiso 1 1 calc R U . . .
C62 C 1.1493(5) 0.0989(4) 0.6377(3) 0.0377(13) Uani 1 1 d . . . . .
H62 H 1.2274 0.1051 0.6228 0.045 Uiso 1 1 calc R U . . .
C63 C 1.1686(5) 0.0624(4) 0.7017(3) 0.0410(13) Uani 1 1 d . . . . .
H63A H 1.2305 0.0964 0.7347 0.049 Uiso 1 1 calc R U . . .
H63B H 1.1987 0.0117 0.6960 0.049 Uiso 1 1 calc R U . . .
C64 C 0.4007(4) 0.2965(3) 0.5015(2) 0.0292(11) Uani 1 1 d . . . . .
C65 C 0.4459(5) 0.2832(3) 0.4378(2) 0.0315(11) Uani 1 1 d . . . . .
H65A H 0.4585 0.3333 0.4191 0.038 Uiso 1 1 calc R U . . .
H65B H 0.5244 0.2621 0.4473 0.038 Uiso 1 1 calc R U . . .
C66 C 0.3773(5) 0.2173(3) 0.5283(3) 0.0325(12) Uani 1 1 d . . . . .
H66A H 0.4544 0.1947 0.5391 0.039 Uiso 1 1 calc R U . . .
H66B H 0.3473 0.2251 0.5688 0.039 Uiso 1 1 calc R U . . .
C67 C 0.2785(5) 0.3299(4) 0.4841(2) 0.0327(12) Uani 1 1 d . . . . .
H67A H 0.2473 0.3394 0.5240 0.039 Uiso 1 1 calc R U . . .
H67B H 0.2910 0.3802 0.4657 0.039 Uiso 1 1 calc R U . . .
C68 C 0.1848(5) 0.2728(4) 0.4344(3) 0.0380(13) Uani 1 1 d . . . . .
H68 H 0.1062 0.2950 0.4239 0.046 Uiso 1 1 calc R U . . .
C69 C 0.2326(5) 0.2600(4) 0.3723(3) 0.0359(12) Uani 1 1 d . . . . .
H69A H 0.1725 0.2241 0.3398 0.043 Uiso 1 1 calc R U . . .
H69B H 0.2451 0.3100 0.3535 0.043 Uiso 1 1 calc R U . . .
C70 C 0.3522(5) 0.2259(3) 0.3883(3) 0.0325(12) Uani 1 1 d . . . . .
H70 H 0.3830 0.2176 0.3476 0.039 Uiso 1 1 calc R U . . .
C71 C 0.3322(5) 0.1473(3) 0.4167(3) 0.0351(12) Uani 1 1 d . . . . .
H71A H 0.2729 0.1105 0.3846 0.042 Uiso 1 1 calc R U . . .
H71B H 0.4095 0.1248 0.4267 0.042 Uiso 1 1 calc R U . . .
C72 C 0.2844(5) 0.1608(4) 0.4791(3) 0.0349(12) Uani 1 1 d . . . . .
H72 H 0.2707 0.1103 0.4980 0.042 Uiso 1 1 calc R U . . .
C73 C 0.1653(5) 0.1954(4) 0.4629(3) 0.0398(13) Uani 1 1 d . . . . .
H73A H 0.1336 0.2035 0.5028 0.048 Uiso 1 1 calc R U . . .
H73B H 0.1046 0.1589 0.4313 0.048 Uiso 1 1 calc R U . . .
C74 C 0.8152(4) 0.4883(3) 0.7015(2) 0.0264(10) Uani 1 1 d . . . . .
C75 C 0.8916(5) 0.5437(3) 0.6802(2) 0.0294(11) Uani 1 1 d . . . . .
C76 C 0.9442(5) 0.6118(3) 0.7182(3) 0.0347(12) Uani 1 1 d . . . . .
C77 C 0.9187(5) 0.6257(3) 0.7791(3) 0.0353(12) Uani 1 1 d . . . . .
C78 C 0.8412(5) 0.5721(4) 0.8005(3) 0.0393(14) Uani 1 1 d . . . . .
C79 C 0.7901(5) 0.5051(3) 0.7620(2) 0.0310(11) Uani 1 1 d . . . . .
O7 O 0.628(2) 0.1685(11) 0.6263(8) 0.027(3) Uani 0.67(3) 1 d D . P C 1
C80 C 0.6163(16) 0.2014(9) 0.6903(7) 0.032(3) Uani 0.67(3) 1 d D . P C 1
H80A H 0.5919 0.2542 0.6879 0.038 Uiso 0.67(3) 1 calc R U P C 1
H80B H 0.6938 0.2041 0.7225 0.038 Uiso 0.67(3) 1 calc R U P C 1
C81 C 0.5199(15) 0.1466(12) 0.7078(8) 0.053(4) Uani 0.67(3) 1 d D . P C 1
H81A H 0.5332 0.1455 0.7556 0.063 Uiso 0.67(3) 1 calc R U P C 1
H81B H 0.4386 0.1621 0.6914 0.063 Uiso 0.67(3) 1 calc R U P C 1
C82 C 0.5305(17) 0.0696(10) 0.6762(8) 0.051(4) Uani 0.67(3) 1 d D . P C 1
H82A H 0.4520 0.0355 0.6670 0.061 Uiso 0.67(3) 1 calc R U P C 1
H82B H 0.5927 0.0436 0.7038 0.061 Uiso 0.67(3) 1 calc R U P C 1
C83 C 0.568(2) 0.0886(10) 0.6135(8) 0.034(2) Uani 0.67(3) 1 d D . P C 1
H83A H 0.6242 0.0530 0.6024 0.041 Uiso 0.67(3) 1 calc R U P C 1
H83B H 0.4960 0.0842 0.5772 0.041 Uiso 0.67(3) 1 calc R U P C 1
O7A O 0.616(5) 0.162(2) 0.6154(19) 0.027(3) Uani 0.33(3) 1 d D . P C 2
C80A C 0.592(4) 0.1877(17) 0.6785(16) 0.032(3) Uani 0.33(3) 1 d D . P C 2
H80C H 0.5436 0.2316 0.6750 0.038 Uiso 0.33(3) 1 calc R U P C 2
H80D H 0.6690 0.2036 0.7111 0.038 Uiso 0.33(3) 1 calc R U P C 2
C81A C 0.523(3) 0.117(2) 0.6961(17) 0.053(4) Uani 0.33(3) 1 d D . P C 2
H81C H 0.5410 0.1142 0.7438 0.063 Uiso 0.33(3) 1 calc R U P C 2
H81D H 0.4345 0.1170 0.6807 0.063 Uiso 0.33(3) 1 calc R U P C 2
C82A C 0.565(4) 0.0509(17) 0.6628(16) 0.051(4) Uani 0.33(3) 1 d D . P C 2
H82C H 0.5068 0.0031 0.6577 0.061 Uiso 0.33(3) 1 calc R U P C 2
H82D H 0.6458 0.0404 0.6865 0.061 Uiso 0.33(3) 1 calc R U P C 2
C83A C 0.572(5) 0.080(2) 0.5978(15) 0.034(2) Uani 0.33(3) 1 d D . P C 2
H83C H 0.6284 0.0537 0.5770 0.041 Uiso 0.33(3) 1 calc R U P C 2
H83D H 0.4907 0.0734 0.5681 0.041 Uiso 0.33(3) 1 calc R U P C 2
C84 C 0.7608(5) 0.3707(4) 0.4798(3) 0.0357(12) Uani 1 1 d . . . . .
H84A H 0.7366 0.4133 0.5059 0.043 Uiso 1 1 calc R U . . .
H84B H 0.6890 0.3464 0.4466 0.043 Uiso 1 1 calc R U . . .
C85 C 0.8621(5) 0.4008(4) 0.4480(3) 0.0418(14) Uani 1 1 d . . . . .
H85A H 0.8633 0.3673 0.4084 0.050 Uiso 1 1 calc R U . . .
H85B H 0.8553 0.4547 0.4367 0.050 Uiso 1 1 calc R U . . .
C86 C 0.9723(5) 0.3972(4) 0.5010(3) 0.0368(12) Uani 1 1 d . . . . .
H86A H 1.0462 0.3973 0.4832 0.044 Uiso 1 1 calc R U . . .
H86B H 0.9839 0.4414 0.5347 0.044 Uiso 1 1 calc R U . . .
C87 C 0.9435(5) 0.3222(4) 0.5278(3) 0.0371(13) Uani 1 1 d . . . . .
H87A H 0.9679 0.2787 0.5028 0.045 Uiso 1 1 calc R U . . .
H87B H 0.9856 0.3239 0.5740 0.045 Uiso 1 1 calc R U . . .

loop_
_atom_site_aniso_label
_atom_site_aniso_U_11
_atom_site_aniso_U_22
_atom_site_aniso_U_33
_atom_site_aniso_U_23
_atom_site_aniso_U_13
_atom_site_aniso_U_12
Cr1 0.0281(4) 0.0358(5) 0.0204(5) 0.0028(3) 0.0061(3) 0.0101(4)
F1 0.0328(16) 0.0490(19) 0.0213(16) 0.0015(12) 0.0033(11) 0.0149(14)
F2 0.0444(19) 0.044(2) 0.044(2) 0.0022(14) 0.0108(14) 0.0178(15)
F3 0.051(2) 0.0375(19) 0.0365(19) -0.0088(13) 0.0133(14) 0.0020(15)
F4 0.046(2) 0.062(2) 0.0223(18) -0.0048(14) -0.0049(13) 0.0101(17)
F5 0.0416(18) 0.058(2) 0.0257(17) 0.0034(13) -0.0035(13) 0.0231(16)
O2 0.041(2) 0.038(2) 0.032(2) 0.0059(15) 0.0085(16) 0.0141(17)
S1 0.0309(9) 0.0388(9) 0.0357(9) 0.0013(6) 0.0120(6) 0.0085(7)
O3 0.045(3) 0.057(3) 0.028(2) -0.0016(19) 0.0056(18) 0.024(2)
O4 0.052(3) 0.067(4) 0.049(3) 0.012(2) 0.004(2) 0.011(3)
O5 0.049(3) 0.060(4) 0.056(3) -0.013(3) 0.014(2) 0.018(3)
C44 0.051(4) 0.052(4) 0.035(4) -0.005(3) -0.006(3) 0.024(4)
F6 0.048(3) 0.065(3) 0.061(3) -0.011(2) -0.014(2) 0.016(2)
F7 0.039(2) 0.091(4) 0.049(3) -0.010(2) 0.0069(18) 0.026(2)
F8 0.080(3) 0.066(3) 0.053(3) 0.020(2) 0.013(2) 0.017(3)
S1A 0.0309(9) 0.0388(9) 0.0357(9) 0.0013(6) 0.0120(6) 0.0085(7)
O3A 0.045(3) 0.057(3) 0.028(2) -0.0016(19) 0.0056(18) 0.024(2)
O4A 0.052(3) 0.067(4) 0.049(3) 0.012(2) 0.004(2) 0.011(3)
O5A 0.049(3) 0.060(4) 0.056(3) -0.013(3) 0.014(2) 0.018(3)
C44A 0.051(4) 0.052(4) 0.035(4) -0.005(3) -0.006(3) 0.024(4)
F6A 0.048(3) 0.065(3) 0.061(3) -0.011(2) -0.014(2) 0.016(2)
F7A 0.039(2) 0.091(4) 0.049(3) -0.010(2) 0.0069(18) 0.026(2)
F8A 0.080(3) 0.066(3) 0.053(3) 0.020(2) 0.013(2) 0.017(3)
N1 0.023(2) 0.037(2) 0.023(2) 0.0080(16) 0.0079(15) 0.0145(18)
N2 0.027(2) 0.040(3) 0.018(2) 0.0061(16) 0.0119(16) 0.0112(18)
C1 0.023(2) 0.043(3) 0.016(3) 0.0075(19) 0.0082(17) 0.011(2)
C2 0.027(3) 0.039(3) 0.025(3) 0.002(2) 0.0071(19) 0.004(2)
C3 0.026(3) 0.038(3) 0.023(3) 0.002(2) 0.0057(19) 0.008(2)
C4 0.024(2) 0.037(3) 0.020(3) 0.0029(19) 0.0050(18) 0.010(2)
C5 0.032(3) 0.042(3) 0.017(3) 0.004(2) 0.0085(19) 0.017(2)
C6 0.030(3) 0.042(3) 0.018(3) 0.0018(19) 0.0100(19) 0.011(2)
C7 0.040(3) 0.038(3) 0.027(3) -0.001(2) 0.015(2) 0.013(2)
C8 0.039(3) 0.045(3) 0.027(3) 0.008(2) 0.019(2) 0.013(3)
C9 0.035(3) 0.043(3) 0.019(3) 0.009(2) 0.012(2) 0.017(2)
C10 0.011(8) 0.029(6) 0.026(3) 0.003(3) 0.010(4) -0.003(4)
C11 0.039(4) 0.055(5) 0.016(3) 0.005(3) 0.013(3) 0.020(3)
C12 0.036(4) 0.040(4) 0.019(4) 0.006(3) 0.011(3) 0.010(3)
C13 0.037(4) 0.051(5) 0.043(5) -0.001(3) 0.025(3) 0.003(3)
C14 0.046(6) 0.063(9) 0.068(9) 0.002(7) 0.015(5) -0.013(5)
C15 0.065(6) 0.042(5) 0.040(6) 0.003(4) 0.033(4) 0.015(4)
C16 0.044(5) 0.060(5) 0.023(4) 0.005(3) 0.007(3) 0.026(4)
C17 0.028(4) 0.036(5) 0.042(5) -0.007(3) 0.012(3) 0.008(4)
C18 0.040(4) 0.038(4) 0.026(4) 0.000(3) 0.014(3) 0.010(3)
C19 0.025(4) 0.061(6) 0.035(5) -0.006(4) 0.011(3) 0.014(3)
C10A 0.011(8) 0.029(6) 0.026(3) 0.003(3) 0.010(4) -0.003(4)
C11A 0.039(4) 0.055(5) 0.016(3) 0.005(3) 0.013(3) 0.020(3)
C12A 0.036(4) 0.040(4) 0.019(4) 0.006(3) 0.011(3) 0.010(3)
C13A 0.037(4) 0.051(5) 0.043(5) -0.001(3) 0.025(3) 0.003(3)
C14A 0.046(6) 0.063(9) 0.068(9) 0.002(7) 0.015(5) -0.013(5)
C15A 0.065(6) 0.042(5) 0.040(6) 0.003(4) 0.033(4) 0.015(4)
C16A 0.044(5) 0.060(5) 0.023(4) 0.005(3) 0.007(3) 0.026(4)
C17A 0.028(4) 0.036(5) 0.042(5) -0.007(3) 0.012(3) 0.008(4)
C18A 0.040(4) 0.038(4) 0.026(4) 0.000(3) 0.014(3) 0.010(3)
C19A 0.025(4) 0.061(6) 0.035(5) -0.006(4) 0.011(3) 0.014(3)
C20 0.033(3) 0.041(3) 0.022(3) 0.002(2) 0.014(2) 0.007(2)
C21 0.069(5) 0.048(4) 0.031(4) 0.010(3) 0.010(3) -0.001(3)
C22 0.040(3) 0.052(4) 0.040(4) 0.006(3) 0.019(2) 0.014(3)
C23 0.042(3) 0.049(4) 0.057(4) 0.015(3) 0.018(3) 0.013(3)
C24 0.054(4) 0.052(4) 0.064(5) 0.014(3) 0.021(3) 0.021(3)
C25 0.056(4) 0.043(4) 0.070(5) 0.002(3) 0.040(4) 0.002(3)
C26 0.069(5) 0.063(5) 0.032(4) 0.012(3) 0.007(3) -0.013(4)
C27 0.047(4) 0.053(4) 0.058(5) 0.006(3) 0.008(3) -0.001(3)
C28 0.044(4) 0.048(4) 0.060(4) 0.014(3) 0.031(3) 0.010(3)
C29 0.051(4) 0.059(4) 0.055(5) 0.018(3) 0.020(3) 0.005(3)
C30 0.028(3) 0.043(3) 0.017(3) 0.003(2) 0.0062(18) 0.005(2)
C31 0.028(3) 0.038(3) 0.016(3) 0.0053(19) 0.0065(18) 0.011(2)
C32 0.026(3) 0.037(3) 0.030(3) 0.004(2) 0.011(2) 0.009(2)
C33 0.036(3) 0.037(3) 0.026(3) 0.001(2) 0.014(2) 0.004(2)
C34 0.035(3) 0.046(3) 0.015(3) 0.001(2) 0.0047(19) 0.005(2)
C35 0.030(3) 0.040(3) 0.027(3) 0.007(2) 0.008(2) 0.010(2)
O1 0.0308(19) 0.043(2) 0.029(2) 0.0100(15) 0.0075(14) 0.0132(16)
C36 0.050(4) 0.058(5) 0.037(4) 0.027(3) 0.019(3) 0.028(4)
C37 0.044(5) 0.067(5) 0.046(4) 0.028(4) 0.020(3) 0.030(4)
C38 0.033(3) 0.047(4) 0.023(4) 0.008(3) 0.010(3) 0.010(3)
C39 0.027(3) 0.044(4) 0.026(4) 0.008(3) 0.005(2) 0.018(3)
O1A 0.0308(19) 0.043(2) 0.029(2) 0.0100(15) 0.0075(14) 0.0132(16)
C36A 0.050(4) 0.058(5) 0.037(4) 0.027(3) 0.019(3) 0.028(4)
C37A 0.044(5) 0.067(5) 0.046(4) 0.028(4) 0.020(3) 0.030(4)
C38A 0.033(3) 0.047(4) 0.023(4) 0.008(3) 0.010(3) 0.010(3)
C39A 0.027(3) 0.044(4) 0.026(4) 0.008(3) 0.005(2) 0.018(3)
C40 0.042(3) 0.039(3) 0.054(4) 0.002(3) 0.013(3) 0.015(3)
C41 0.062(5) 0.062(5) 0.075(6) 0.015(4) 0.002(4) 0.030(4)
C42 0.060(4) 0.083(6) 0.039(4) 0.017(3) 0.009(3) 0.039(4)
C43 0.036(3) 0.053(4) 0.025(3) 0.012(2) 0.000(2) 0.011(3)
Cr2 0.0245(4) 0.0333(5) 0.0168(4) 0.0032(3) 0.0062(3) 0.0071(3)
F9 0.0337(17) 0.066(2) 0.0282(18) 0.0014(14) 0.0149(13) 0.0033(16)
F10 0.045(2) 0.086(3) 0.030(2) -0.0183(17) 0.0113(14) 0.0151(19)
F11 0.047(2) 0.048(2) 0.050(2) -0.0180(16) -0.0015(15) 0.0121(17)
F12 0.0413(19) 0.0381(19) 0.047(2) 0.0079(14) 0.0074(14) 0.0059(15)
F13 0.0465(19) 0.0435(19) 0.0250(17) 0.0050(12) 0.0180(13) 0.0061(14)
O6 0.0260(18) 0.043(2) 0.027(2) 0.0129(15) 0.0110(14) 0.0098(16)
S2 0.0308(7) 0.0388(8) 0.0210(9) 0.0005(5) 0.0021(6) 0.0114(6)
O8 0.026(2) 0.047(3) 0.023(2) -0.0025(16) 0.0053(15) 0.0043(19)
O9 0.043(2) 0.050(3) 0.031(3) 0.0022(18) 0.0062(18) 0.012(2)
O10 0.030(2) 0.064(3) 0.035(3) 0.0001(19) 0.0153(17) 0.013(2)
C88 0.068(5) 0.051(5) 0.034(4) 0.008(3) 0.018(3) 0.042(4)
F14 0.118(4) 0.054(3) 0.045(3) 0.017(2) 0.028(3) 0.030(3)
F15 0.057(3) 0.102(4) 0.033(2) -0.005(2) -0.0051(18) 0.046(3)
F16 0.083(3) 0.093(3) 0.024(2) 0.0113(19) 0.0242(19) 0.051(3)
S2A 0.0308(7) 0.0388(8) 0.0210(9) 0.0005(5) 0.0021(6) 0.0114(6)
O8A 0.026(2) 0.047(3) 0.023(2) -0.0025(16) 0.0053(15) 0.0043(19)
O9A 0.043(2) 0.050(3) 0.031(3) 0.0022(18) 0.0062(18) 0.012(2)
O10A 0.030(2) 0.064(3) 0.035(3) 0.0001(19) 0.0153(17) 0.013(2)
C88A 0.068(5) 0.051(5) 0.034(4) 0.008(3) 0.018(3) 0.042(4)
F14A 0.118(4) 0.054(3) 0.045(3) 0.017(2) 0.028(3) 0.030(3)
F15A 0.057(3) 0.102(4) 0.033(2) -0.005(2) -0.0051(18) 0.046(3)
F16A 0.083(3) 0.093(3) 0.024(2) 0.0113(19) 0.0242(19) 0.051(3)
N3 0.023(2) 0.035(2) 0.013(2) 0.0034(15) 0.0054(14) 0.0072(17)
N4 0.023(2) 0.035(2) 0.017(2) 0.0053(15) 0.0060(15) 0.0088(17)
C45 0.025(2) 0.041(3) 0.019(3) 0.0076(19) 0.0062(18) 0.010(2)
C46 0.025(3) 0.045(3) 0.021(3) -0.001(2) 0.0001(18) 0.012(2)
C47 0.029(3) 0.038(3) 0.020(3) -0.0011(19) 0.0022(19) 0.008(2)
C48 0.027(3) 0.039(3) 0.010(2) 0.0047(18) 0.0024(17) 0.011(2)
C49 0.022(2) 0.041(3) 0.017(3) 0.0066(19) 0.0099(18) 0.008(2)
C50 0.025(3) 0.035(3) 0.026(3) 0.009(2) 0.0110(19) 0.014(2)
C51 0.027(3) 0.038(3) 0.032(3) 0.004(2) 0.006(2) 0.014(2)
C52 0.027(3) 0.046(3) 0.026(3) 0.005(2) 0.000(2) 0.017(2)
C53 0.022(2) 0.045(3) 0.020(3) 0.010(2) 0.0043(18) 0.010(2)
C54 0.025(2) 0.035(3) 0.019(3) 0.0042(19) 0.0094(18) 0.009(2)
C55 0.030(3) 0.044(3) 0.036(3) 0.000(2) 0.005(2) 0.012(2)
C56 0.032(3) 0.046(3) 0.029(3) 0.007(2) 0.012(2) 0.010(2)
C57 0.035(3) 0.038(3) 0.029(3) 0.004(2) 0.010(2) 0.012(2)
C58 0.040(3) 0.043(3) 0.036(3) 0.011(2) 0.013(2) 0.012(3)
C59 0.040(3) 0.042(3) 0.048(4) 0.007(3) 0.015(3) 0.010(3)
C60 0.033(3) 0.041(3) 0.039(3) -0.002(2) 0.005(2) 0.009(2)
C61 0.043(3) 0.051(4) 0.033(3) 0.006(2) 0.012(2) 0.020(3)
C62 0.035(3) 0.048(4) 0.034(3) 0.003(2) 0.016(2) 0.007(3)
C63 0.037(3) 0.048(4) 0.040(3) 0.006(2) 0.005(2) 0.020(3)
C64 0.022(2) 0.048(3) 0.020(3) 0.006(2) 0.0066(18) 0.011(2)
C65 0.023(3) 0.051(3) 0.024(3) 0.006(2) 0.0072(19) 0.015(2)
C66 0.028(3) 0.049(3) 0.023(3) 0.006(2) 0.0086(19) 0.008(2)
C67 0.026(3) 0.055(4) 0.022(3) 0.006(2) 0.0077(19) 0.019(2)
C68 0.023(3) 0.070(4) 0.022(3) 0.001(2) 0.0037(19) 0.017(3)
C69 0.027(3) 0.058(4) 0.023(3) 0.001(2) 0.004(2) 0.013(3)
C70 0.028(3) 0.052(3) 0.022(3) 0.002(2) 0.0090(19) 0.016(2)
C71 0.027(3) 0.048(3) 0.029(3) -0.001(2) 0.004(2) 0.007(2)
C72 0.031(3) 0.048(3) 0.025(3) 0.007(2) 0.007(2) 0.001(2)
C73 0.029(3) 0.065(4) 0.025(3) 0.001(2) 0.007(2) 0.001(3)
C74 0.020(2) 0.041(3) 0.019(3) 0.0034(19) 0.0024(17) 0.012(2)
C75 0.028(3) 0.037(3) 0.025(3) 0.004(2) 0.0075(19) 0.010(2)
C76 0.030(3) 0.039(3) 0.036(3) 0.005(2) 0.004(2) 0.013(2)
C77 0.029(3) 0.043(3) 0.031(3) -0.009(2) -0.001(2) 0.015(2)
C78 0.025(3) 0.069(4) 0.024(3) -0.011(2) 0.006(2) 0.016(3)
C79 0.026(3) 0.049(3) 0.021(3) 0.001(2) 0.0104(19) 0.010(2)
O7 0.023(5) 0.039(4) 0.019(6) 0.006(4) 0.001(6) 0.004(2)
C80 0.025(8) 0.056(6) 0.012(6) 0.000(4) 0.003(5) 0.000(4)
C81 0.064(5) 0.060(11) 0.038(7) 0.004(7) 0.023(5) -0.001(8)
C82 0.067(10) 0.049(8) 0.038(7) 0.016(6) 0.014(5) -0.004(6)
C83 0.035(4) 0.043(5) 0.021(8) 0.001(5) 0.002(6) 0.000(4)
O7A 0.023(5) 0.039(4) 0.019(6) 0.006(4) 0.001(6) 0.004(2)
C80A 0.025(8) 0.056(6) 0.012(6) 0.000(4) 0.003(5) 0.000(4)
C81A 0.064(5) 0.060(11) 0.038(7) 0.004(7) 0.023(5) -0.001(8)
C82A 0.067(10) 0.049(8) 0.038(7) 0.016(6) 0.014(5) -0.004(6)
C83A 0.035(4) 0.043(5) 0.021(8) 0.001(5) 0.002(6) 0.000(4)
C84 0.032(3) 0.048(3) 0.033(3) 0.017(2) 0.010(2) 0.011(2)
C85 0.041(3) 0.049(4) 0.037(4) 0.019(3) 0.011(2) 0.002(3)
C86 0.032(3) 0.045(3) 0.035(3) 0.009(2) 0.010(2) 0.007(2)
C87 0.028(3) 0.047(3) 0.043(4) 0.013(2) 0.017(2) 0.008(2)

loop_
_atom_type_symbol
_atom_type_description
_atom_type_scat_dispersion_real
_atom_type_scat_dispersion_imag
_atom_type_scat_source
C C 0.0181 0.0091 'International Tables Vol C Tables 4.2.6.8 and 6.1.1.4'
H H 0.0000 0.0000 'International Tables Vol C Tables 4.2.6.8 and 6.1.1.4'
Cr Cr -0.1635 2.4439 'International Tables Vol C Tables 4.2.6.8 and 6.1.1.4'
F F 0.0727 0.0534 'International Tables Vol C Tables 4.2.6.8 and 6.1.1.4'
N N 0.0311 0.0180 'International Tables Vol C Tables 4.2.6.8 and 6.1.1.4'
O O 0.0492 0.0322 'International Tables Vol C Tables 4.2.6.8 and 6.1.1.4'
S S 0.3331 0.5567 'International Tables Vol C Tables 4.2.6.8 and 6.1.1.4'

loop_
_geom_angle_atom_site_label_1
_geom_angle_atom_site_label_2
_geom_angle_atom_site_label_3
_geom_angle
O2 Cr1 O3 93.44(17)
O2 Cr1 O1A 178.16(15)
O2 Cr1 O1 178.16(15)
O3 Cr1 O1 88.12(16)
O2 Cr1 N2 90.96(16)
O3 Cr1 N2 154.90(18)
O1A Cr1 N2 87.21(15)
O1 Cr1 N2 87.21(15)
O2 Cr1 O3A 110.3(7)
O1A Cr1 O3A 70.6(7)
N2 Cr1 O3A 123.5(7)
O2 Cr1 N1 91.17(15)
O3 Cr1 N1 109.99(17)
O1A Cr1 N1 89.20(15)
O1 Cr1 N1 89.20(15)
N2 Cr1 N1 94.60(16)
O3A Cr1 N1 134.4(8)
C43 O2 C40 110.3(4)
C43 O2 Cr1 119.9(3)
C40 O2 Cr1 129.7(4)
O4 S1 O3 114.0(3)
O4 S1 O5 116.5(3)
O3 S1 O5 113.4(3)
O4 S1 C44 104.1(3)
O3 S1 C44 103.5(3)
O5 S1 C44 103.2(3)
S1 O3 Cr1 139.2(3)
F7 C44 F6 108.9(6)
F7 C44 F8 107.6(6)
F6 C44 F8 108.9(5)
F7 C44 S1 110.9(5)
F6 C44 S1 110.0(5)
F8 C44 S1 110.5(5)
O3A S1A O4A 116.4(12)
O3A S1A O5A 112.9(12)
O4A S1A O5A 112.8(12)
O3A S1A C44A 108.5(11)
O4A S1A C44A 102.8(10)
O5A S1A C44A 101.8(11)
S1A O3A Cr1 154.5(17)
F7A C44A F6A 106.9(14)
F7A C44A F8A 107.2(15)
F6A C44A F8A 103.2(14)
F7A C44A S1A 111.1(19)
F6A C44A S1A 122.7(13)
F8A C44A S1A 105(2)
C1 N1 C4 105.4(4)
C1 N1 Cr1 138.6(4)
C4 N1 Cr1 115.6(3)
C9 N2 C6 107.2(4)
C9 N2 Cr1 131.6(4)
C6 N2 Cr1 118.8(3)
N1 C1 C2 111.1(4)
N1 C1 C10A 116(2)
C2 C1 C10A 133(2)
N1 C1 C10 127.2(6)
C2 C1 C10 121.7(6)
C3 C2 C1 107.0(5)
C3 C2 H2 126.5
C1 C2 H2 126.5
C2 C3 C4 106.8(5)
C2 C3 H3 126.6
C4 C3 H3 126.6
N1 C4 C5 126.5(5)
N1 C4 C3 109.7(4)
C5 C4 C3 123.8(5)
C6 C5 C4 133.6(5)
C6 C5 C30 112.3(4)
C4 C5 C30 114.1(5)
C5 C6 N2 126.9(4)
C5 C6 C7 125.0(5)
N2 C6 C7 108.1(4)
C8 C7 C6 107.4(5)
C8 C7 H7 126.3
C6 C7 H7 126.3
C7 C8 C9 108.0(5)
C7 C8 H8 126.0
C9 C8 H8 126.0
N2 C9 C8 109.2(5)
N2 C9 C20 125.5(4)
C8 C9 C20 125.2(5)
C13 C10 C1 113.0(7)
C13 C10 C12 109.4(12)
C1 C10 C12 109.3(11)
C13 C10 C11 109.8(12)
C1 C10 C11 108.5(12)
C12 C10 C11 106.8(7)
C16 C11 C10 109.6(6)
C16 C11 H11A 109.7
C10 C11 H11A 109.7
C16 C11 H11B 109.7
C10 C11 H11B 109.7
H11A C11 H11B 108.2
C18 C12 C10 110.2(6)
C18 C12 H12A 109.6
C10 C12 H12A 109.6
C18 C12 H12B 109.6
C10 C12 H12B 109.6
H12A C12 H12B 108.1
C10 C13 C14 109.3(7)
C10 C13 H13A 109.8
C14 C13 H13A 109.8
C10 C13 H13B 109.8
C14 C13 H13B 109.8
H13A C13 H13B 108.3
C15 C14 C19 116.0(11)
C15 C14 C13 106.4(13)
C19 C14 C13 105.1(12)
C15 C14 H14 109.7
C19 C14 H14 109.7
C13 C14 H14 109.7
C14 C15 C16 111.1(9)
C14 C15 H15A 109.4
C16 C15 H15A 109.4
C14 C15 H15B 109.4
C16 C15 H15B 109.4
H15A C15 H15B 108.0
C15 C16 C17 110.5(7)
C15 C16 C11 108.3(7)
C17 C16 C11 108.4(7)
C15 C16 H16 109.9
C17 C16 H16 109.9
C11 C16 H16 109.9
C18 C17 C16 109.0(7)
C18 C17 H17A 109.9
C16 C17 H17A 109.9
C18 C17 H17B 109.9
C16 C17 H17B 109.9
H17A C17 H17B 108.3
C17 C18 C19 110.3(7)
C17 C18 C12 109.4(6)
C19 C18 C12 109.2(6)
C17 C18 H18 109.3
C19 C18 H18 109.3
C12 C18 H18 109.3
C14 C19 C18 111.2(9)
C14 C19 H19A 109.4
C18 C19 H19A 109.4
C14 C19 H19B 109.4
C18 C19 H19B 109.4
H19A C19 H19B 108.0
C13A C10A C1 128(4)
C13A C10A C12A 111(4)
C1 C10A C12A 103(4)
C13A C10A C11A 110(4)
C1 C10A C11A 104(4)
C12A C10A C11A 97(3)
C16A C11A C10A 108.6(19)
C16A C11A H11C 110.0
C10A C11A H11C 110.0
C16A C11A H11D 110.0
C10A C11A H11D 110.0
H11C C11A H11D 108.4
C18A C12A C10A 113.7(19)
C18A C12A H12C 108.8
C10A C12A H12C 108.8
C18A C12A H12D 108.8
C10A C12A H12D 108.8
H12C C12A H12D 107.7
C10A C13A C14A 116(2)
C10A C13A H13C 108.2
C14A C13A H13C 108.2
C10A C13A H13D 108.2
C14A C13A H13D 108.2
H13C C13A H13D 107.4
C15A C14A C19A 116(2)
C15A C14A C13A 102(2)
C19A C14A C13A 108(2)
C15A C14A H14A 109.9
C19A C14A H14A 109.9
C13A C14A H14A 109.9
C14A C15A C16A 112(2)
C14A C15A H15C 109.2
C16A C15A H15C 109.2
C14A C15A H15D 109.2
C16A C15A H15D 109.2
H15C C15A H15D 107.9
C17A C16A C15A 118(2)
C17A C16A C11A 91(3)
C15A C16A C11A 109(2)
C17A C16A H16A 112.2
C15A C16A H16A 112.2
C11A C16A H16A 112.2
C18A C17A C16A 117(2)
C18A C17A H17C 108.1
C16A C17A H17C 108.1
C18A C17A H17D 108.1
C16A C17A H17D 108.1
H17C C17A H17D 107.3
C17A C18A C19A 117(2)
C17A C18A C12A 89(3)
C19A C18A C12A 110(2)
C17A C18A H18A 112.7
C19A C18A H18A 112.7
C12A C18A H18A 112.7
C14A C19A C18A 111(2)
C14A C19A H19C 109.4
C18A C19A H19C 109.4
C14A C19A H19D 109.4
C18A C19A H19D 109.4
H19C C19A H19D 108.0
C9 C20 C21 112.1(4)
C9 C20 C22 111.0(4)
C21 C20 C22 106.9(5)
C9 C20 C23 110.4(5)
C21 C20 C23 109.5(5)
C22 C20 C23 106.7(5)
C20 C21 C26 111.0(5)
C20 C21 H21A 109.4
C26 C21 H21A 109.4
C20 C21 H21B 109.4
C26 C21 H21B 109.4
H21A C21 H21B 108.0
C28 C22 C20 111.6(5)
C28 C22 H22A 109.3
C20 C22 H22A 109.3
C28 C22 H22B 109.3
C20 C22 H22B 109.3
H22A C22 H22B 108.0
C24 C23 C20 110.5(5)
C24 C23 H23A 109.5
C20 C23 H23A 109.5
C24 C23 H23B 109.5
C20 C23 H23B 109.5
H23A C23 H23B 108.1
C25 C24 C29 109.4(6)
C25 C24 C23 109.5(6)
C29 C24 C23 109.4(6)
C25 C24 H24 109.5
C29 C24 H24 109.5
C23 C24 H24 109.5
C24 C25 C26 110.1(5)
C24 C25 H25A 109.6
C26 C25 H25A 109.6
C24 C25 H25B 109.6
C26 C25 H25B 109.6
H25A C25 H25B 108.1
C25 C26 C27 110.7(5)
C25 C26 C21 109.1(6)
C27 C26 C21 107.3(6)
C25 C26 H26 109.9
C27 C26 H26 109.9
C21 C26 H26 109.9
C28 C27 C26 109.1(6)
C28 C27 H27A 109.9
C26 C27 H27A 109.9
C28 C27 H27B 109.9
C26 C27 H27B 109.9
H27A C27 H27B 108.3
C27 C28 C29 112.1(6)
C27 C28 C22 109.9(5)
C29 C28 C22 106.8(6)
C27 C28 H28 109.3
C29 C28 H28 109.3
C22 C28 H28 109.3
C28 C29 C24 110.5(5)
C28 C29 H29A 109.6
C24 C29 H29A 109.6
C28 C29 H29B 109.6
C24 C29 H29B 109.6
H29A C29 H29B 108.1
C35 C30 C31 116.6(5)
C35 C30 C5 123.6(5)
C31 C30 C5 119.8(4)
F1 C31 C32 118.6(4)
F1 C31 C30 119.7(4)
C32 C31 C30 121.6(5)
F2 C32 C33 119.6(5)
F2 C32 C31 120.1(5)
C33 C32 C31 120.3(5)
F3 C33 C32 120.9(5)
F3 C33 C34 119.6(5)
C32 C33 C34 119.5(5)
F4 C34 C35 121.0(5)
F4 C34 C33 119.9(5)
C35 C34 C33 119.2(5)
F5 C35 C30 119.2(5)
F5 C35 C34 118.0(5)
C30 C35 C34 122.8(5)
C36 O1 C39 109.3(4)
C36 O1 Cr1 122.8(3)
C39 O1 Cr1 127.9(3)
O1 C36 C37 106.1(5)
O1 C36 H36A 110.5
C37 C36 H36A 110.5
O1 C36 H36B 110.5
C37 C36 H36B 110.5
H36A C36 H36B 108.7
C36 C37 C38 102.5(5)
C36 C37 H37A 111.3
C38 C37 H37A 111.3
C36 C37 H37B 111.3
C38 C37 H37B 111.3
H37A C37 H37B 109.2
C39 C38 C37 102.0(5)
C39 C38 H38A 111.4
C37 C38 H38A 111.4
C39 C38 H38B 111.4
C37 C38 H38B 111.4
H38A C38 H38B 109.2
O1 C39 C38 106.0(4)
O1 C39 H39A 110.5
C38 C39 H39A 110.5
O1 C39 H39B 110.5
C38 C39 H39B 110.5
H39A C39 H39B 108.7
C36A O1A C39A 107.8(18)
C36A O1A Cr1 114.7(18)
C39A O1A Cr1 137.0(19)
O1A C36A C37A 107(2)
O1A C36A H36C 110.3
C37A C36A H36C 110.3
O1A C36A H36D 110.3
C37A C36A H36D 110.3
H36C C36A H36D 108.5
C36A C37A C38A 104(2)
C36A C37A H37C 110.9
C38A C37A H37C 110.9
C36A C37A H37D 110.9
C38A C37A H37D 110.9
H37C C37A H37D 108.9
C39A C38A C37A 104(2)
C39A C38A H38C 111.0
C37A C38A H38C 111.0
C39A C38A H38D 111.0
C37A C38A H38D 111.0
H38C C38A H38D 109.0
O1A C39A C38A 109.2(19)
O1A C39A H39C 109.8
C38A C39A H39C 109.8
O1A C39A H39D 109.8
C38A C39A H39D 109.8
H39C C39A H39D 108.3
O2 C40 C41 101.9(5)
O2 C40 H40A 111.4
C41 C40 H40A 111.4
O2 C40 H40B 111.4
C41 C40 H40B 111.4
H40A C40 H40B 109.3
C42 C41 C40 105.3(6)
C42 C41 H41A 110.7
C40 C41 H41A 110.7
C42 C41 H41B 110.7
C40 C41 H41B 110.7
H41A C41 H41B 108.8
C41 C42 C43 104.0(6)
C41 C42 H42A 111.0
C43 C42 H42A 111.0
C41 C42 H42B 111.0
C43 C42 H42B 111.0
H42A C42 H42B 109.0
O2 C43 C42 105.6(5)
O2 C43 H43A 110.6
C42 C43 H43A 110.6
O2 C43 H43B 110.6
C42 C43 H43B 110.6
H43A C43 H43B 108.8
O6 Cr2 O7A 177.0(14)
O6 Cr2 O8A 102.8(10)
O7A Cr2 O8A 74.3(15)
O6 Cr2 O7 176.0(5)
O6 Cr2 O8 90.14(16)
O7 Cr2 O8 93.8(5)
O6 Cr2 N3 87.19(15)
O7A Cr2 N3 95.8(14)
O8A Cr2 N3 158.4(9)
O7 Cr2 N3 89.1(6)
O8 Cr2 N3 148.92(16)
O6 Cr2 N4 87.14(14)
O7A Cr2 N4 92.7(18)
O8A Cr2 N4 105.0(8)
O7 Cr2 N4 91.7(8)
O8 Cr2 N4 116.43(16)
N3 Cr2 N4 94.37(15)
C84 O6 C87 108.7(4)
C84 O6 Cr2 126.5(3)
C87 O6 Cr2 124.6(3)
O9 S2 O10 117.3(3)
O9 S2 O8 113.7(3)
O10 S2 O8 114.1(2)
O9 S2 C88 104.3(3)
O10 S2 C88 102.2(3)
O8 S2 C88 102.7(2)
S2 O8 Cr2 132.8(2)
F16 C88 F15 107.6(5)
F16 C88 F14 107.6(6)
F15 C88 F14 106.9(5)
F16 C88 S2 111.3(4)
F15 C88 S2 111.7(5)
F14 C88 S2 111.4(4)
O8A S2A O9A 118.3(13)
O8A S2A O10A 118.1(12)
O9A S2A O10A 115.3(12)
O8A S2A C88A 100.1(11)
O9A S2A C88A 99.6(11)
O10A S2A C88A 99.3(11)
S2A O8A Cr2 107.7(14)
F16A C88A F15A 108.9(15)
F16A C88A F14A 109.0(15)
F15A C88A F14A 108.5(15)
F16A C88A S2A 110.5(13)
F15A C88A S2A 109.9(13)
F14A C88A S2A 110.0(13)
C45 N3 C48 107.2(4)
C45 N3 Cr2 132.2(3)
C48 N3 Cr2 118.5(3)
C53 N4 C50 106.1(4)
C53 N4 Cr2 136.1(4)
C50 N4 Cr2 116.1(3)
N3 C45 C46 109.8(5)
N3 C45 C54 126.9(5)
C46 C45 C54 123.2(4)
C47 C46 C45 108.1(4)
C47 C46 H46 126.0
C45 C46 H46 126.0
C46 C47 C48 106.8(5)
C46 C47 H47 126.6
C48 C47 H47 126.6
C49 C48 N3 127.1(4)
C49 C48 C47 124.8(5)
N3 C48 C47 108.1(4)
C48 C49 C50 132.8(5)
C48 C49 C74 111.7(4)
C50 C49 C74 115.5(4)
N4 C50 C49 126.7(5)
N4 C50 C51 109.3(4)
C49 C50 C51 124.0(5)
C52 C51 C50 106.6(5)
C52 C51 H51 126.7
C50 C51 H51 126.7
C51 C52 C53 107.1(4)
C51 C52 H52 126.5
C53 C52 H52 126.5
N4 C53 C52 110.9(5)
N4 C53 C64 123.5(5)
C52 C53 C64 125.5(4)
C45 C54 C55 114.0(4)
C45 C54 C57 109.6(4)
C55 C54 C57 108.4(4)
C45 C54 C56 108.9(4)
C55 C54 C56 108.2(4)
C57 C54 C56 107.5(4)
C54 C55 C60 111.4(4)
C54 C55 H55A 109.3
C60 C55 H55A 109.3
C54 C55 H55B 109.3
C60 C55 H55B 109.3
H55A C55 H55B 108.0
C62 C56 C54 110.8(4)
C62 C56 H56A 109.5
C54 C56 H56A 109.5
C62 C56 H56B 109.5
C54 C56 H56B 109.5
H56A C56 H56B 108.1
C54 C57 C58 110.2(4)
C54 C57 H57A 109.6
C58 C57 H57A 109.6
C54 C57 H57B 109.6
C58 C57 H57B 109.6
H57A C57 H57B 108.1
C59 C58 C63 109.9(5)
C59 C58 C57 108.5(5)
C63 C58 C57 108.3(5)
C59 C58 H58 110.0
C63 C58 H58 110.0
C57 C58 H58 110.0
C58 C59 C60 110.9(5)
C58 C59 H59A 109.5
C60 C59 H59A 109.5
C58 C59 H59B 109.5
C60 C59 H59B 109.5
H59A C59 H59B 108.1
C59 C60 C61 110.4(5)
C59 C60 C55 108.5(5)
C61 C60 C55 109.0(5)
C59 C60 H60 109.7
C61 C60 H60 109.7
C55 C60 H60 109.7
C62 C61 C60 108.9(5)
C62 C61 H61A 109.9
C60 C61 H61A 109.9
C62 C61 H61B 109.9
C60 C61 H61B 109.9
H61A C61 H61B 108.3
C61 C62 C63 111.0(5)
C61 C62 C56 109.8(5)
C63 C62 C56 108.2(5)
C61 C62 H62 109.3
C63 C62 H62 109.3
C56 C62 H62 109.3
C62 C63 C58 110.5(5)
C62 C63 H63A 109.5
C58 C63 H63A 109.5
C62 C63 H63B 109.5
C58 C63 H63B 109.5
H63A C63 H63B 108.1
C53 C64 C66 111.6(4)
C53 C64 C67 110.5(4)
C66 C64 C67 108.2(4)
C53 C64 C65 110.2(4)
C66 C64 C65 108.6(4)
C67 C64 C65 107.6(4)
C70 C65 C64 110.2(4)
C70 C65 H65A 109.6
C64 C65 H65A 109.6
C70 C65 H65B 109.6
C64 C65 H65B 109.6
H65A C65 H65B 108.1
C72 C66 C64 111.5(4)
C72 C66 H66A 109.3
C64 C66 H66A 109.3
C72 C66 H66B 109.3
C64 C66 H66B 109.3
H66A C66 H66B 108.0
C68 C67 C64 110.5(4)
C68 C67 H67A 109.6
C64 C67 H67A 109.6
C68 C67 H67B 109.6
C64 C67 H67B 109.6
H67A C67 H67B 108.1
C73 C68 C69 109.4(5)
C73 C68 C67 109.5(5)
C69 C68 C67 109.2(5)
C73 C68 H68 109.6
C69 C68 H68 109.6
C67 C68 H68 109.6
C70 C69 C68 109.5(4)
C70 C69 H69A 109.8
C68 C69 H69A 109.8
C70 C69 H69B 109.8
C68 C69 H69B 109.8
H69A C69 H69B 108.2
C69 C70 C65 109.3(4)
C69 C70 C71 109.7(5)
C65 C70 C71 110.1(4)
C69 C70 H70 109.2
C65 C70 H70 109.2
C71 C70 H70 109.2
C72 C71 C70 108.8(5)
C72 C71 H71A 109.9
C70 C71 H71A 109.9
C72 C71 H71B 109.9
C70 C71 H71B 109.9
H71A C71 H71B 108.3
C73 C72 C66 109.2(5)
C73 C72 C71 109.4(4)
C66 C72 C71 109.3(4)
C73 C72 H72 109.6
C66 C72 H72 109.6
C71 C72 H72 109.6
C72 C73 C68 110.2(5)
C72 C73 H73A 109.6
C68 C73 H73A 109.6
C72 C73 H73B 109.6
C68 C73 H73B 109.6
H73A C73 H73B 108.1
C79 C74 C75 116.9(5)
C79 C74 C49 121.3(5)
C75 C74 C49 121.4(4)
F13 C75 C76 117.7(5)
F13 C75 C74 120.2(5)
C76 C75 C74 122.1(5)
F12 C76 C75 121.0(5)
F12 C76 C77 119.8(5)
C75 C76 C77 119.2(5)
F11 C77 C78 120.6(5)
F11 C77 C76 119.7(5)
C78 C77 C76 119.6(5)
F10 C78 C79 120.0(6)
F10 C78 C77 119.8(5)
C79 C78 C77 120.2(5)
F9 C79 C78 119.0(5)
F9 C79 C74 119.0(5)
C78 C79 C74 122.0(5)
C83 O7 C80 109.8(6)
C83 O7 Cr2 131.8(10)
C80 O7 Cr2 118.3(10)
O7 C80 C81 104.3(8)
O7 C80 H80A 110.9
C81 C80 H80A 110.9
O7 C80 H80B 110.9
C81 C80 H80B 110.9
H80A C80 H80B 108.9
C82 C81 C80 105.1(9)
C82 C81 H81A 110.7
C80 C81 H81A 110.7
C82 C81 H81B 110.7
C80 C81 H81B 110.7
H81A C81 H81B 108.8
C81 C82 C83 103.7(8)
C81 C82 H82A 111.0
C83 C82 H82A 111.0
C81 C82 H82B 111.0
C83 C82 H82B 111.0
H82A C82 H82B 109.0
O7 C83 C82 105.4(7)
O7 C83 H83A 110.7
C82 C83 H83A 110.7
O7 C83 H83B 110.7
C82 C83 H83B 110.7
H83A C83 H83B 108.8
C83A O7A C80A 110.4(13)
C83A O7A Cr2 130(2)
C80A O7A Cr2 119(2)
O7A C80A C81A 103.5(14)
O7A C80A H80C 111.1
C81A C80A H80C 111.1
O7A C80A H80D 111.1
C81A C80A H80D 111.1
H80C C80A H80D 109.0
C82A C81A C80A 104.4(17)
C82A C81A H81C 110.9
C80A C81A H81C 110.9
C82A C81A H81D 110.9
C80A C81A H81D 110.9
H81C C81A H81D 108.9
C81A C82A C83A 101.8(18)
C81A C82A H82C 111.4
C83A C82A H82C 111.4
C81A C82A H82D 111.4
C83A C82A H82D 111.4
H82C C82A H82D 109.3
O7A C83A C82A 102.6(18)
O7A C83A H83C 111.2
C82A C83A H83C 111.2
O7A C83A H83D 111.2
C82A C83A H83D 111.2
H83C C83A H83D 109.2
O6 C84 C85 105.1(4)
O6 C84 H84A 110.7
C85 C84 H84A 110.7
O6 C84 H84B 110.7
C85 C84 H84B 110.7
H84A C84 H84B 108.8
C86 C85 C84 101.5(4)
C86 C85 H85A 111.5
C84 C85 H85A 111.5
C86 C85 H85B 111.5
C84 C85 H85B 111.5
H85A C85 H85B 109.3
C87 C86 C85 103.3(5)
C87 C86 H86A 111.1
C85 C86 H86A 111.1
C87 C86 H86B 111.1
C85 C86 H86B 111.1
H86A C86 H86B 109.1
O6 C87 C86 104.7(4)
O6 C87 H87A 110.8
C86 C87 H87A 110.8
O6 C87 H87B 110.8
C86 C87 H87B 110.8
H87A C87 H87B 108.9

loop_
_geom_bond_atom_site_label_1
_geom_bond_atom_site_label_2
_geom_bond_distance
Cr1 O2 2.058(4)
Cr1 O3 2.072(4)
Cr1 O1A 2.078(4)
Cr1 O1 2.078(4)
Cr1 N2 2.103(4)
Cr1 O3A 2.138(14)
Cr1 N1 2.279(5)
F1 C31 1.332(6)
F2 C32 1.340(6)
F3 C33 1.330(6)
F4 C34 1.332(6)
F5 C35 1.346(6)
O2 C43 1.455(6)
O2 C40 1.467(7)
S1 O4 1.411(5)
S1 O3 1.437(5)
S1 O5 1.441(5)
S1 C44 1.831(7)
C44 F7 1.315(7)
C44 F6 1.330(7)
C44 F8 1.352(8)
S1A O3A 1.418(12)
S1A O4A 1.435(13)
S1A O5A 1.463(13)
S1A C44A 1.823(18)
C44A F7A 1.322(15)
C44A F6A 1.361(15)
C44A F8A 1.371(15)
N1 C1 1.359(6)
N1 C4 1.397(6)
N2 C9 1.367(6)
N2 C6 1.401(7)
C1 C2 1.422(8)
C1 C10A 1.528(18)
C1 C10 1.528(8)
C2 C3 1.365(7)
C2 H2 0.9500
C3 C4 1.429(7)
C3 H3 0.9500
C4 C5 1.404(7)
C5 C6 1.386(8)
C5 C30 1.520(7)
C6 C7 1.440(7)
C7 C8 1.353(8)
C7 H7 0.9500
C8 C9 1.430(7)
C8 H8 0.9500
C9 C20 1.496(8)
C10 C13 1.486(12)
C10 C12 1.56(2)
C10 C11 1.56(2)
C11 C16 1.546(10)
C11 H11A 0.9900
C11 H11B 0.9900
C12 C18 1.519(10)
C12 H12A 0.9900
C12 H12B 0.9900
C13 C14 1.66(2)
C13 H13A 0.9900
C13 H13B 0.9900
C14 C15 1.444(17)
C14 C19 1.461(17)
C14 H14 1.0000
C15 C16 1.529(12)
C15 H15A 0.9900
C15 H15B 0.9900
C16 C17 1.545(13)
C16 H16 1.0000
C17 C18 1.514(12)
C17 H17A 0.9900
C17 H17B 0.9900
C18 C19 1.518(10)
C18 H18 1.0000
C19 H19A 0.9900
C19 H19B 0.9900
C10A C13A 1.31(5)
C10A C12A 1.64(8)
C10A C11A 1.70(8)
C11A C16A 1.54(2)
C11A H11C 0.9900
C11A H11D 0.9900
C12A C18A 1.534(19)
C12A H12C 0.9900
C12A H12D 0.9900
C13A C14A 1.66(3)
C13A H13C 0.9900
C13A H13D 0.9900
C14A C15A 1.44(3)
C14A C19A 1.46(3)
C14A H14A 1.0000
C15A C16A 1.51(2)
C15A H15C 0.9900
C15A H15D 0.9900
C16A C17A 1.51(2)
C16A H16A 1.0000
C17A C18A 1.48(2)
C17A H17C 0.9900
C17A H17D 0.9900
C18A C19A 1.507(19)
C18A H18A 1.0000
C19A H19C 0.9900
C19A H19D 0.9900
C20 C21 1.524(8)
C20 C22 1.544(7)
C20 C23 1.553(8)
C21 C26 1.561(9)
C21 H21A 0.9900
C21 H21B 0.9900
C22 C28 1.541(9)
C22 H22A 0.9900
C22 H22B 0.9900
C23 C24 1.526(10)
C23 H23A 0.9900
C23 H23B 0.9900
C24 C25 1.512(11)
C24 C29 1.517(9)
C24 H24 1.0000
C25 C26 1.529(11)
C25 H25A 0.9900
C25 H25B 0.9900
C26 C27 1.542(10)
C26 H26 1.0000
C27 C28 1.481(10)
C27 H27A 0.9900
C27 H27B 0.9900
C28 C29 1.515(9)
C28 H28 1.0000
C29 H29A 0.9900
C29 H29B 0.9900
C30 C35 1.376(7)
C30 C31 1.404(7)
C31 C32 1.379(7)
C32 C33 1.372(8)
C33 C34 1.394(8)
C34 C35 1.382(8)
O1 C36 1.431(7)
O1 C39 1.462(6)
C36 C37 1.511(9)
C36 H36A 0.9900
C36 H36B 0.9900
C37 C38 1.526(9)
C37 H37A 0.9900
C37 H37B 0.9900
C38 C39 1.503(8)
C38 H38A 0.9900
C38 H38B 0.9900
C39 H39A 0.9900
C39 H39B 0.9900
O1A C36A 1.45(2)
O1A C39A 1.45(2)
C36A C37A 1.50(2)
C36A H36C 0.9900
C36A H36D 0.9900
C37A C38A 1.52(2)
C37A H37C 0.9900
C37A H37D 0.9900
C38A C39A 1.49(2)
C38A H38C 0.9900
C38A H38D 0.9900
C39A H39C 0.9900
C39A H39D 0.9900
C40 C41 1.559(9)
C40 H40A 0.9900
C40 H40B 0.9900
C41 C42 1.443(12)
C41 H41A 0.9900
C41 H41B 0.9900
C42 C43 1.489(9)
C42 H42A 0.9900
C42 H42B 0.9900
C43 H43A 0.9900
C43 H43B 0.9900
Cr2 O6 2.063(3)
Cr2 O7A 2.065(14)
Cr2 O8A 2.073(18)
Cr2 O7 2.083(7)
Cr2 O8 2.098(4)
Cr2 N3 2.118(4)
Cr2 N4 2.259(4)
F9 C79 1.349(6)
F10 C78 1.339(6)
F11 C77 1.330(7)
F12 C76 1.336(7)
F13 C75 1.337(6)
O6 C84 1.457(6)
O6 C87 1.476(6)
S2 O9 1.423(5)
S2 O10 1.439(4)
S2 O8 1.459(4)
S2 C88 1.830(7)
C88 F16 1.318(6)
C88 F15 1.321(7)
C88 F14 1.343(7)
S2A O8A 1.408(13)
S2A O9A 1.440(13)
S2A O10A 1.443(13)
S2A C88A 1.877(18)
C88A F16A 1.316(14)
C88A F15A 1.320(14)
C88A F14A 1.322(14)
N3 C45 1.348(6)
N3 C48 1.405(7)
N4 C53 1.353(6)
N4 C50 1.395(7)
C45 C46 1.416(7)
C45 C54 1.513(7)
C46 C47 1.364(8)
C46 H46 0.9500
C47 C48 1.432(7)
C47 H47 0.9500
C48 C49 1.399(7)
C49 C50 1.405(7)
C49 C74 1.517(7)
C50 C51 1.435(7)
C51 C52 1.369(8)
C51 H51 0.9500
C52 C53 1.422(8)
C52 H52 0.9500
C53 C64 1.524(7)
C54 C55 1.521(7)
C54 C57 1.547(7)
C54 C56 1.553(6)
C55 C60 1.547(8)
C55 H55A 0.9900
C55 H55B 0.9900
C56 C62 1.535(8)
C56 H56A 0.9900
C56 H56B 0.9900
C57 C58 1.569(8)
C57 H57A 0.9900
C57 H57B 0.9900
C58 C59 1.513(9)
C58 C63 1.519(8)
C58 H58 1.0000
C59 C60 1.521(9)
C59 H59A 0.9900
C59 H59B 0.9900
C60 C61 1.529(8)
C60 H60 1.0000
C61 C62 1.518(9)
C61 H61A 0.9900
C61 H61B 0.9900
C62 C63 1.519(8)
C62 H62 1.0000
C63 H63A 0.9900
C63 H63B 0.9900
C64 C66 1.544(8)
C64 C67 1.548(7)
C64 C65 1.549(7)
C65 C70 1.543(8)
C65 H65A 0.9900
C65 H65B 0.9900
C66 C72 1.529(8)
C66 H66A 0.9900
C66 H66B 0.9900
C67 C68 1.544(8)
C67 H67A 0.9900
C67 H67B 0.9900
C68 C73 1.527(9)
C68 C69 1.533(7)
C68 H68 1.0000
C69 C70 1.526(7)
C69 H69A 0.9900
C69 H69B 0.9900
C70 C71 1.544(8)
C70 H70 1.0000
C71 C72 1.542(7)
C71 H71A 0.9900
C71 H71B 0.9900
C72 C73 1.526(8)
C72 H72 1.0000
C73 H73A 0.9900
C73 H73B 0.9900
C74 C79 1.387(7)
C74 C75 1.388(7)
C75 C76 1.385(8)
C76 C77 1.386(8)
C77 C78 1.377(9)
C78 C79 1.372(8)
O7 C83 1.460(10)
O7 C80 1.467(9)
C80 C81 1.496(13)
C80 H80A 0.9900
C80 H80B 0.9900
C81 C82 1.485(15)
C81 H81A 0.9900
C81 H81B 0.9900
C82 C83 1.518(12)
C82 H82A 0.9900
C82 H82B 0.9900
C83 H83A 0.9900
C83 H83B 0.9900
O7A C83A 1.456(16)
O7A C80A 1.464(16)
C80A C81A 1.502(18)
C80A H80C 0.9900
C80A H80D 0.9900
C81A C82A 1.48(2)
C81A H81C 0.9900
C81A H81D 0.9900
C82A C83A 1.513(19)
C82A H82C 0.9900
C82A H82D 0.9900
C83A H83C 0.9900
C83A H83D 0.9900
C84 C85 1.514(7)
C84 H84A 0.9900
C84 H84B 0.9900
C85 C86 1.506(8)
C85 H85A 0.9900
C85 H85B 0.9900
C86 C87 1.489(8)
C86 H86A 0.9900
C86 H86B 0.9900
C87 H87A 0.9900
C87 H87B 0.9900

loop_
_geom_torsion_atom_site_label_1
_geom_torsion_atom_site_label_2
_geom_torsion_atom_site_label_3
_geom_torsion_atom_site_label_4
_geom_torsion
O4 S1 O3 Cr1 -26.5(6)
O5 S1 O3 Cr1 -163.0(4)
C44 S1 O3 Cr1 86.0(5)
O4 S1 C44 F7 66.9(6)
O3 S1 C44 F7 -52.6(5)
O5 S1 C44 F7 -171.1(5)
O4 S1 C44 F6 -53.6(5)
O3 S1 C44 F6 -173.1(5)
O5 S1 C44 F6 68.5(5)
O4 S1 C44 F8 -173.9(5)
O3 S1 C44 F8 66.6(5)
O5 S1 C44 F8 -51.9(5)
O4A S1A O3A Cr1 103(4)
O5A S1A O3A Cr1 -30(5)
C44A S1A O3A Cr1 -142(4)
O3A S1A C44A F7A 12(2)
O4A S1A C44A F7A 135(2)
O5A S1A C44A F7A -108(2)
O3A S1A C44A F6A -116(2)
O4A S1A C44A F6A 7(2)
O5A S1A C44A F6A 124(2)
O3A S1A C44A F8A 127.0(19)
O4A S1A C44A F8A -109(2)
O5A S1A C44A F8A 8(2)
C4 N1 C1 C2 2.1(5)
Cr1 N1 C1 C2 173.7(4)
C4 N1 C1 C10A -178(4)
Cr1 N1 C1 C10A -6(4)
C4 N1 C1 C10 -178.7(12)
Cr1 N1 C1 C10 -7.1(14)
N1 C1 C2 C3 -2.6(6)
C10A C1 C2 C3 177(5)
C10 C1 C2 C3 178.2(12)
C1 C2 C3 C4 1.9(6)
C1 N1 C4 C5 -179.7(5)
Cr1 N1 C4 C5 6.4(6)
C1 N1 C4 C3 -0.8(5)
Cr1 N1 C4 C3 -174.7(3)
C2 C3 C4 N1 -0.7(6)
C2 C3 C4 C5 178.2(5)
N1 C4 C5 C6 6.9(9)
C3 C4 C5 C6 -171.8(6)
N1 C4 C5 C30 -172.1(5)
C3 C4 C5 C30 9.2(7)
C4 C5 C6 N2 -2.1(10)
C30 C5 C6 N2 177.0(5)
C4 C5 C6 C7 177.6(5)
C30 C5 C6 C7 -3.3(7)
C9 N2 C6 C5 179.9(5)
Cr1 N2 C6 C5 -15.6(7)
C9 N2 C6 C7 0.2(6)
Cr1 N2 C6 C7 164.6(3)
C5 C6 C7 C8 -179.5(5)
N2 C6 C7 C8 0.2(6)
C6 C7 C8 C9 -0.5(6)
C6 N2 C9 C8 -0.5(6)
Cr1 N2 C9 C8 -162.2(4)
C6 N2 C9 C20 179.9(5)
Cr1 N2 C9 C20 18.1(8)
C7 C8 C9 N2 0.6(6)
C7 C8 C9 C20 -179.7(5)
N1 C1 C10 C13 -171.8(9)
C2 C1 C10 C13 7(2)
N1 C1 C10 C12 -49.8(16)
C2 C1 C10 C12 129.4(7)
N1 C1 C10 C11 66.3(15)
C2 C1 C10 C11 -114.6(7)
C13 C10 C11 C16 58.4(11)
C1 C10 C11 C16 -177.7(8)
C12 C10 C11 C16 -60.1(8)
C13 C10 C12 C18 -58.2(12)
C1 C10 C12 C18 177.6(8)
C11 C10 C12 C18 60.5(8)
C1 C10 C13 C14 -179.1(13)
C12 C10 C13 C14 58.9(14)
C11 C10 C13 C14 -57.9(14)
C10 C13 C14 C15 61.3(15)
C10 C13 C14 C19 -62.1(15)
C19 C14 C15 C16 52.5(18)
C13 C14 C15 C16 -63.8(11)
C14 C15 C16 C17 -53.3(12)
C14 C15 C16 C11 65.3(12)
C10 C11 C16 C15 -58.6(10)
C10 C11 C16 C17 61.3(10)
C15 C16 C17 C18 57.0(9)
C11 C16 C17 C18 -61.6(9)
C16 C17 C18 C19 -57.9(9)
C16 C17 C18 C12 62.3(9)
C10 C12 C18 C17 -62.7(10)
C10 C12 C18 C19 58.1(10)
C15 C14 C19 C18 -53.6(17)
C13 C14 C19 C18 63.5(10)
C17 C18 C19 C14 55.4(11)
C12 C18 C19 C14 -64.8(11)
N1 C1 C10A C13A 7(10)
C2 C1 C10A C13A -173(5)
N1 C1 C10A C12A 137(2)
C2 C1 C10A C12A -43(6)
N1 C1 C10A C11A -123(2)
C2 C1 C10A C11A 58(6)
C13A C10A C11A C16A 50(5)
C1 C10A C11A C16A -170(3)
C12A C10A C11A C16A -65(3)
C13A C10A C12A C18A -48(5)
C1 C10A C12A C18A 172(3)
C11A C10A C12A C18A 67(3)
C1 C10A C13A C14A 177(6)
C12A C10A C13A C14A 50(6)
C11A C10A C13A C14A -56(5)
C10A C13A C14A C15A 65(5)
C10A C13A C14A C19A -58(5)
C19A C14A C15A C16A 53(3)
C13A C14A C15A C16A -65(3)
C14A C15A C16A C17A -35(4)
C14A C15A C16A C11A 67(3)
C10A C11A C16A C17A 69(3)
C10A C11A C16A C15A -51(3)
C15A C16A C17A C18A 22(5)
C11A C16A C17A C18A -90(4)
C16A C17A C18A C19A -26(5)
C16A C17A C18A C12A 87(4)
C10A C12A C18A C17A -69(4)
C10A C12A C18A C19A 50(4)
C15A C14A C19A C18A -56(3)
C13A C14A C19A C18A 58(3)
C17A C18A C19A C14A 41(4)
C12A C18A C19A C14A -58(3)
N2 C9 C20 C21 -50.6(7)
C8 C9 C20 C21 129.8(6)
N2 C9 C20 C22 -170.1(5)
C8 C9 C20 C22 10.3(7)
N2 C9 C20 C23 71.8(6)
C8 C9 C20 C23 -107.8(6)
C9 C20 C21 C26 179.0(5)
C22 C20 C21 C26 -59.1(7)
C23 C20 C21 C26 56.1(7)
C9 C20 C22 C28 179.7(5)
C21 C20 C22 C28 57.1(6)
C23 C20 C22 C28 -60.0(6)
C9 C20 C23 C24 178.7(5)
C21 C20 C23 C24 -57.4(6)
C22 C20 C23 C24 57.9(6)
C20 C23 C24 C25 60.1(7)
C20 C23 C24 C29 -59.8(7)
C29 C24 C25 C26 58.2(7)
C23 C24 C25 C26 -61.6(7)
C24 C25 C26 C27 -58.0(7)
C24 C25 C26 C21 59.8(7)
C20 C21 C26 C25 -57.6(7)
C20 C21 C26 C27 62.4(7)
C25 C26 C27 C28 56.7(8)
C21 C26 C27 C28 -62.2(7)
C26 C27 C28 C29 -57.2(7)
C26 C27 C28 C22 61.5(7)
C20 C22 C28 C27 -59.9(7)
C20 C22 C28 C29 62.0(6)
C27 C28 C29 C24 58.9(8)
C22 C28 C29 C24 -61.6(7)
C25 C24 C29 C28 -58.0(8)
C23 C24 C29 C28 61.8(8)
C6 C5 C30 C35 97.4(6)
C4 C5 C30 C35 -83.3(6)
C6 C5 C30 C31 -81.0(6)
C4 C5 C30 C31 98.3(6)
C35 C30 C31 F1 179.2(4)
C5 C30 C31 F1 -2.3(7)
C35 C30 C31 C32 -0.7(8)
C5 C30 C31 C32 177.8(5)
F1 C31 C32 F2 -0.1(7)
C30 C31 C32 F2 179.8(4)
F1 C31 C32 C33 179.0(5)
C30 C31 C32 C33 -1.0(8)
F2 C32 C33 F3 0.7(8)
C31 C32 C33 F3 -178.4(5)
F2 C32 C33 C34 -179.4(5)
C31 C32 C33 C34 1.5(8)
F3 C33 C34 F4 -0.1(8)
C32 C33 C34 F4 -180.0(5)
F3 C33 C34 C35 179.7(5)
C32 C33 C34 C35 -0.2(8)
C31 C30 C35 F5 179.9(4)
C5 C30 C35 F5 1.4(8)
C31 C30 C35 C34 2.0(8)
C5 C30 C35 C34 -176.5(5)
F4 C34 C35 F5 0.3(8)
C33 C34 C35 F5 -179.5(5)
F4 C34 C35 C30 178.2(5)
C33 C34 C35 C30 -1.6(8)
C39 O1 C36 C37 -12.1(8)
Cr1 O1 C36 C37 170.4(5)
O1 C36 C37 C38 30.9(8)
C36 C37 C38 C39 -37.2(8)
C36 O1 C39 C38 -12.2(7)
Cr1 O1 C39 C38 165.3(4)
C37 C38 C39 O1 30.7(7)
C39A O1A C36A C37A -17(8)
Cr1 O1A C36A C37A 169(4)
O1A C36A C37A C38A 27(8)
C36A C37A C38A C39A -26(8)
C36A O1A C39A C38A 0(8)
Cr1 O1A C39A C38A 171(4)
C37A C38A C39A O1A 17(8)
C43 O2 C40 C41 8.4(6)
Cr1 O2 C40 C41 -173.4(4)
O2 C40 C41 C42 -27.9(7)
C40 C41 C42 C43 36.4(8)
C40 O2 C43 C42 13.3(6)
Cr1 O2 C43 C42 -165.1(4)
C41 C42 C43 O2 -31.1(7)
O9 S2 O8 Cr2 126.3(3)
O10 S2 O8 Cr2 -11.9(5)
C88 S2 O8 Cr2 -121.7(4)
O9 S2 C88 F16 -63.3(5)
O10 S2 C88 F16 59.3(5)
O8 S2 C88 F16 177.8(5)
O9 S2 C88 F15 57.0(5)
O10 S2 C88 F15 179.6(4)
O8 S2 C88 F15 -61.9(5)
O9 S2 C88 F14 176.5(4)
O10 S2 C88 F14 -60.9(5)
O8 S2 C88 F14 57.6(5)
O9A S2A O8A Cr2 122(2)
O10A S2A O8A Cr2 -24(3)
C88A S2A O8A Cr2 -130.8(18)
O8A S2A C88A F16A -178(3)
O9A S2A C88A F16A -57(3)
O10A S2A C88A F16A 61(3)
O8A S2A C88A F15A -58(3)
O9A S2A C88A F15A 63(3)
O10A S2A C88A F15A -179(3)
O8A S2A C88A F14A 61(3)
O9A S2A C88A F14A -177(3)
O10A S2A C88A F14A -59(3)
C48 N3 C45 C46 0.3(5)
Cr2 N3 C45 C46 163.4(4)
C48 N3 C45 C54 -177.9(4)
Cr2 N3 C45 C54 -14.8(7)
N3 C45 C46 C47 -0.3(6)
C54 C45 C46 C47 178.0(4)
C45 C46 C47 C48 0.2(6)
C45 N3 C48 C49 -179.2(5)
Cr2 N3 C48 C49 15.0(6)
C45 N3 C48 C47 -0.2(5)
Cr2 N3 C48 C47 -166.0(3)
C46 C47 C48 C49 179.0(5)
C46 C47 C48 N3 0.0(6)
N3 C48 C49 C50 0.8(9)
C47 C48 C49 C50 -178.0(5)
N3 C48 C49 C74 179.3(4)
C47 C48 C49 C74 0.5(7)
C53 N4 C50 C49 -179.3(5)
Cr2 N4 C50 C49 -11.9(6)
C53 N4 C50 C51 -1.1(5)
Cr2 N4 C50 C51 166.3(3)
C48 C49 C50 N4 -2.0(9)
C74 C49 C50 N4 179.5(4)
C48 C49 C50 C51 -179.9(5)
C74 C49 C50 C51 1.7(7)
N4 C50 C51 C52 0.7(6)
C49 C50 C51 C52 179.0(5)
C50 C51 C52 C53 -0.1(6)
C50 N4 C53 C52 1.1(6)
Cr2 N4 C53 C52 -162.5(4)
C50 N4 C53 C64 -179.9(4)
Cr2 N4 C53 C64 16.4(8)
C51 C52 C53 N4 -0.6(6)
C51 C52 C53 C64 -179.6(5)
N3 C45 C54 C55 -0.1(7)
C46 C45 C54 C55 -178.1(5)
N3 C45 C54 C57 -121.9(5)
C46 C45 C54 C57 60.1(6)
N3 C45 C54 C56 120.8(5)
C46 C45 C54 C56 -57.2(6)
C45 C54 C55 C60 178.8(4)
C57 C54 C55 C60 -58.8(6)
C56 C54 C55 C60 57.5(6)
C45 C54 C56 C62 178.5(4)
C55 C54 C56 C62 -57.0(6)
C57 C54 C56 C62 59.9(6)
C45 C54 C57 C58 -176.8(4)
C55 C54 C57 C58 58.1(5)
C56 C54 C57 C58 -58.6(6)
C54 C57 C58 C59 -59.3(6)
C54 C57 C58 C63 59.9(6)
C63 C58 C59 C60 -57.5(6)
C57 C58 C59 C60 60.7(6)
C58 C59 C60 C61 58.7(6)
C58 C59 C60 C55 -60.6(6)
C54 C55 C60 C59 59.8(6)
C54 C55 C60 C61 -60.4(6)
C59 C60 C61 C62 -58.2(6)
C55 C60 C61 C62 60.7(6)
C60 C61 C62 C63 58.4(6)
C60 C61 C62 C56 -61.2(6)
C54 C56 C62 C61 59.9(6)
C54 C56 C62 C63 -61.4(6)
C61 C62 C63 C58 -58.4(7)
C56 C62 C63 C58 62.1(6)
C59 C58 C63 C62 57.0(7)
C57 C58 C63 C62 -61.3(6)
N4 C53 C64 C66 48.2(6)
C52 C53 C64 C66 -132.9(5)
N4 C53 C64 C67 168.7(4)
C52 C53 C64 C67 -12.4(7)
N4 C53 C64 C65 -72.6(6)
C52 C53 C64 C65 106.3(6)
C53 C64 C65 C70 179.8(4)
C66 C64 C65 C70 57.3(5)
C67 C64 C65 C70 -59.6(6)
C53 C64 C66 C72 -179.9(4)
C67 C64 C66 C72 58.2(5)
C65 C64 C66 C72 -58.3(5)
C53 C64 C67 C68 179.8(4)
C66 C64 C67 C68 -57.7(5)
C65 C64 C67 C68 59.5(6)
C64 C67 C68 C73 59.3(5)
C64 C67 C68 C69 -60.5(6)
C73 C68 C69 C70 -59.6(6)
C67 C68 C69 C70 60.2(6)
C68 C69 C70 C65 -60.6(6)
C68 C69 C70 C71 60.3(6)
C64 C65 C70 C69 61.0(6)
C64 C65 C70 C71 -59.6(5)
C69 C70 C71 C72 -60.1(6)
C65 C70 C71 C72 60.2(5)
C64 C66 C72 C73 -59.4(6)
C64 C66 C72 C71 60.2(6)
C70 C71 C72 C73 59.6(6)
C70 C71 C72 C66 -59.9(6)
C66 C72 C73 C68 59.6(6)
C71 C72 C73 C68 -60.1(6)
C69 C68 C73 C72 59.8(6)
C67 C68 C73 C72 -59.9(6)
C48 C49 C74 C79 -88.7(5)
C50 C49 C74 C79 90.1(6)
C48 C49 C74 C75 83.6(6)
C50 C49 C74 C75 -97.6(5)
C79 C74 C75 F13 -179.7(4)
C49 C74 C75 F13 7.6(7)
C79 C74 C75 C76 2.1(7)
C49 C74 C75 C76 -170.5(5)
F13 C75 C76 F12 1.3(7)
C74 C75 C76 F12 179.5(5)
F13 C75 C76 C77 -179.1(4)
C74 C75 C76 C77 -0.9(8)
F12 C76 C77 F11 -0.9(8)
C75 C76 C77 F11 179.4(5)
F12 C76 C77 C78 179.2(5)
C75 C76 C77 C78 -0.4(8)
F11 C77 C78 F10 -0.6(8)
C76 C77 C78 F10 179.3(5)
F11 C77 C78 C79 -179.5(5)
C76 C77 C78 C79 0.3(8)
F10 C78 C79 F9 -0.2(8)
C77 C78 C79 F9 178.8(5)
F10 C78 C79 C74 -177.9(5)
C77 C78 C79 C74 1.1(9)
C75 C74 C79 F9 -179.9(4)
C49 C74 C79 F9 -7.3(7)
C75 C74 C79 C78 -2.2(8)
C49 C74 C79 C78 170.4(5)
C83 O7 C80 C81 -15(3)
Cr2 O7 C80 C81 163.9(17)
O7 C80 C81 C82 30.5(19)
C80 C81 C82 C83 -34.3(16)
C80 O7 C83 C82 -6(3)
Cr2 O7 C83 C82 175(2)
C81 C82 C83 O7 25(2)
C83A O7A C80A C81A -4(6)
Cr2 O7A C80A C81A -178(4)
O7A C80A C81A C82A 28(4)
C80A C81A C82A C83A -41(4)
C80A O7A C83A C82A -21(6)
Cr2 O7A C83A C82A 152(5)
C81A C82A C83A O7A 38(4)
C87 O6 C84 C85 13.8(6)
Cr2 O6 C84 C85 -171.9(4)
O6 C84 C85 C86 -33.5(6)
C84 C85 C86 C87 40.8(6)
C84 O6 C87 C86 12.0(6)
Cr2 O6 C87 C86 -162.5(4)
C85 C86 C87 O6 -33.0(6)
